data_4135432
loop_
_publ_author_name
'Jiang, Wei-Ling'
'Peng, Zhiyong'
'Huang, Bin'
'Zhao, Xiao-Li'
'Sun, Di'
'Shi, Xueliang'
'Yang, Hai-Bo'

_publ_section_title
;
 TEMPO Radical-Functionalized Supramolecular Coordination Complexes with
 Controllable Spin-Spin Interactions.
;
_journal_name_full 'Journal of the American Chemical Society'
_journal_paper_doi 10.1021/jacs.0c11738
_journal_year 2020
_chemical_formula_moiety '3(B F4), C124 H120 N12 O16 Pd2'
_chemical_formula_sum 'C124 H120 B3 F12 N12 O16 Pd2'
_chemical_formula_weight 2507.54
_space_group_crystal_system triclinic
_space_group_IT_number 2
_space_group_name_Hall '-P 1'
_space_group_name_H-M_alt 'P -1'
_atom_sites_solution_hydrogens geom
_atom_sites_solution_primary dual
_audit_creation_date 2020-09-09
_audit_creation_method
;
Olex2 1.2
(compiled 2018.05.29 svn.r3508 for OlexSys, GUI svn.r5506)
;
_cell_angle_alpha 92.012(5)
_cell_angle_beta 115.044(8)
_cell_angle_gamma 91.519(5)
_cell_formula_units_Z 2
_cell_length_a 19.4785(15)
_cell_length_b 19.5995(7)
_cell_length_c 20.0531(19)
_cell_measurement_reflns_used 7189
_cell_measurement_temperature 100.00(10)
_cell_measurement_theta_max 59.7690
_cell_measurement_theta_min 3.4660
_cell_volume 6924.4(10)
_computing_cell_refinement 'CrysAlisPro 1.171.39.32a (Rigaku OD, 2017)'
_computing_data_collection 'CrysAlisPro 1.171.39.32a (Rigaku OD, 2017)'
_computing_data_reduction 'CrysAlisPro 1.171.39.32a (Rigaku OD, 2017)'
_computing_molecular_graphics 'Olex2 (Dolomanov et al., 2009)'
_computing_publication_material 'Olex2 (Dolomanov et al., 2009)'
_computing_structure_refinement 'ShelXL (Sheldrick, 2015)'
_computing_structure_solution 'ShelXT (Sheldrick, 2015)'
_diffrn_ambient_environment N~2~
_diffrn_ambient_temperature 100.00(10)
_diffrn_detector 'CCD plate'
_diffrn_measured_fraction_theta_full 0.992
_diffrn_measured_fraction_theta_max 0.992
_diffrn_measurement_details
;
List of Runs (angles in degrees, time in seconds):

  # Type    Start    End  Width  t~exp~   \w     \q     \k     \f   Frames
--------------------------------------------------------------------------
  1  \w    -30.00   8.00   1.00    5.00    --    0.00 -19.00 -30.00   38
  2  \w    -35.00  32.00   1.00    5.00    --    0.00 -82.00-120.00   67
  3  \w    -89.00  29.00   1.00    5.00    --    0.00 -77.00 150.00  118
  4  \w     16.00  77.00   1.00    5.00    --    0.00  57.00-120.00   61
  5  \w    -16.00  11.00   1.00    5.00    --    0.00  57.00-120.00   27
  6  \w    -76.00 -23.00   1.00    5.00    --    0.00 -38.00 -90.00   53
  7  \w     59.00  84.00   1.00    5.00    --    0.00  38.00-180.00   25
  8  \w     39.00 118.00   1.00    5.00    --   95.80 -61.00 120.00   79
  9  \w      9.00 126.00   1.00    5.00    --   95.80 -82.00 -90.00  117
 10  \w     33.00 112.00   1.00    5.00    --   95.80 -30.00 120.00   79
 11  \w     48.00 126.00   1.00    5.00    --   95.80 -82.00 120.00   78
 12  \w     16.00 119.00   1.00    5.00    --   95.80 -61.00 -90.00  103
 13  \w     34.00 107.00   1.00    5.00    --   95.80 -15.00 120.00   73
 14  \w     78.00 184.00   1.00    5.00    --   95.80  30.00 150.00  106
 15  \w     87.00 112.00   1.00    5.00    --   95.80 -45.00 -30.00   25
 16  \w     84.00 115.00   1.00    5.00    --   95.80 -82.00  30.00   31
 17  \w     78.00 184.00   1.00    5.00    --   95.80  30.00 120.00  106
 18  \w     21.00  49.00   1.00    5.00    --   95.80 -45.00 -30.00   28
 19  \w     86.00 121.00   1.00    5.00    --   95.80 -82.00 -30.00   35
 20  \w     83.00 109.00   1.00    5.00    --   95.80 -61.00-180.00   26
 21  \w     68.00 105.00   1.00    5.00    --   95.80 -82.00-150.00   37
 22  \w      7.00 100.00   1.00    5.00    --   95.80 -61.00  30.00   93
 23  \w    108.00 154.00   1.00    5.00    --   95.80  61.00  60.00   46
 24  \w     17.00  75.00   1.00    5.00    --   95.80 -82.00  30.00   58
;
_diffrn_measurement_device 'four-circle diffractometer'
_diffrn_measurement_device_type 'XtaLAB AFC12 (RINC): Kappa dual home/near'
_diffrn_measurement_method '\w scans'
_diffrn_orient_matrix_type 'CrysAlisPro convention (1999,Acta A55,543-557)'
_diffrn_orient_matrix_UB_11 -0.0311275000
_diffrn_orient_matrix_UB_12 -0.0714417000
_diffrn_orient_matrix_UB_13 0.0061189000
_diffrn_orient_matrix_UB_21 -0.0168847000
_diffrn_orient_matrix_UB_22 0.0277428000
_diffrn_orient_matrix_UB_23 0.0640807000
_diffrn_orient_matrix_UB_31 -0.0798929000
_diffrn_orient_matrix_UB_32 0.0180362000
_diffrn_orient_matrix_UB_33 -0.0553675000
_diffrn_radiation_monochromator graphite
_diffrn_radiation_probe x-ray
_diffrn_radiation_type CuK\a
_diffrn_radiation_wavelength 1.54184
_diffrn_reflns_av_R_equivalents 0.1251
_diffrn_reflns_av_unetI/netI 0.1537
_diffrn_reflns_Laue_measured_fraction_full 0.992
_diffrn_reflns_Laue_measured_fraction_max 0.992
_diffrn_reflns_limit_h_max 23
_diffrn_reflns_limit_h_min -23
_diffrn_reflns_limit_k_max 23
_diffrn_reflns_limit_k_min -23
_diffrn_reflns_limit_l_max 20
_diffrn_reflns_limit_l_min -23
_diffrn_reflns_number 71123
_diffrn_reflns_point_group_measured_fraction_full 0.992
_diffrn_reflns_point_group_measured_fraction_max 0.992
_diffrn_reflns_theta_full 67.079
_diffrn_reflns_theta_max 67.079
_diffrn_reflns_theta_min 3.236
_diffrn_source 'fine-focus sealed X-ray tube'
_diffrn_source_type 'Enhance (Cu) X-ray Source'
_exptl_absorpt_coefficient_mu 2.734
_exptl_absorpt_correction_T_max 1.00000
_exptl_absorpt_correction_T_min 0.51523
_exptl_absorpt_correction_type multi-scan
_exptl_absorpt_process_details
;
CrysAlisPro 1.171.39.32a (Rigaku Oxford Diffraction, 2017)
Empirical absorption correction using spherical harmonics,
 implemented in SCALE3 ABSPACK scaling algorithm.
;
_exptl_crystal_colour 'clear light yellow'
_exptl_crystal_colour_lustre clear
_exptl_crystal_colour_modifier light
_exptl_crystal_colour_primary yellow
_exptl_crystal_density_diffrn 1.203
_exptl_crystal_description block
_exptl_crystal_F_000 2582
_exptl_crystal_size_max 0.26
_exptl_crystal_size_mid 0.22
_exptl_crystal_size_min 0.18
_refine_diff_density_max 4.281
_refine_diff_density_min -1.181
_refine_diff_density_rms 0.210
_refine_ls_extinction_method none
_refine_ls_goodness_of_fit_ref 1.024
_refine_ls_hydrogen_treatment constr
_refine_ls_matrix_type full
_refine_ls_number_parameters 1527
_refine_ls_number_reflns 24567
_refine_ls_number_restraints 531
_refine_ls_restrained_S_all 1.015
_refine_ls_R_factor_all 0.2495
_refine_ls_R_factor_gt 0.1898
_refine_ls_shift/su_max 0.000
_refine_ls_shift/su_mean 0.000
_refine_ls_structure_factor_coef Fsqd
_refine_ls_weighting_details 'w=1/[\s^2^(Fo^2^)+(0.1800P)^2^+170.3579P] where P=(Fo^2^+2Fc^2^)/3'
_refine_ls_weighting_scheme calc
_refine_ls_wR_factor_gt 0.4383
_refine_ls_wR_factor_ref 0.4764
_reflns_Friedel_coverage 0.000
_reflns_number_gt 13028
_reflns_number_total 24567
_reflns_threshold_expression 'I > 2\s(I)'
_cod_data_source_file ja0c11738_si_005.cif
_cod_data_source_block exp_1358
_cod_database_code 4135432
_shelx_shelxl_version_number 2017/1
_shelx_space_group_comment
;
The symmetry employed for this shelxl refinement is uniquely defined
by the following loop, which should always be used as a source of
symmetry information in preference to the above space-group names.
They are only intended as comments.
;
_shelx_estimated_absorpt_t_max 0.639
_shelx_estimated_absorpt_t_min 0.537
_reflns_odcompleteness_completeness 99.48
_reflns_odcompleteness_iscentric 1
_reflns_odcompleteness_theta 66.97
_olex2_refinement_description
;
1. Fixed Uiso
 At 1.2 times of:
  All C(H) groups, All C(H,H) groups
 At 1.5 times of:
  All C(H,H,H) groups, All O(H) groups
2. Restrained distances
 C103-C104
 1.52 with sigma of 0.01
 O5-C103
 1.4 with sigma of 0.01
 C92-O11
 1.42 with sigma of 0.01
 C110-C108
 1.52 with sigma of 0.01
 C112-C113
 2.3 with sigma of 0.02
 C107-C112
 1.52 with sigma of 0.01
3. Rigid bond restraints
 C107, N9, C108, C109, C105, C106
 with sigma for 1-2 distances of 0.001 and sigma for 1-3 distances of 0.001
 C97, N12, C96, C95, C94, C98
 with sigma for 1-2 distances of 0.001 and sigma for 1-3 distances of 0.001
 C84, C83, C87, C86, N11, C85
 with sigma for 1-2 distances of 0.001 and sigma for 1-3 distances of 0.001
 C2, C1, C3, C4, C5, N6
 with sigma for 1-2 distances of 0.001 and sigma for 1-3 distances of 0.001
 C16, C17, C18, C19, N4, C20
 with sigma for 1-2 distances of 0.001 and sigma for 1-3 distances of 0.001
 C33, C28, C29, C30, C31, C32
 with sigma for 1-2 distances of 0.001 and sigma for 1-3 distances of 0.001
 C76, C80
 with sigma for 1-2 distances of 0.001 and sigma for 1-3 distances of 0.001
 C108, C111
 with sigma for 1-2 distances of 0.001 and sigma for 1-3 distances of 0.001
 O11, C33
 with sigma for 1-2 distances of 0.001 and sigma for 1-3 distances of 0.001
 C64, C65
 with sigma for 1-2 distances of 0.001 and sigma for 1-3 distances of 0.001
 C58, C59
 with sigma for 1-2 distances of 0.001 and sigma for 1-3 distances of 0.001
 C59, C60
 with sigma for 1-2 distances of 0.001 and sigma for 1-3 distances of 0.001
 C55, C54
 with sigma for 1-2 distances of 0.001 and sigma for 1-3 distances of 0.001
 C66, C67
 with sigma for 1-2 distances of 0.001 and sigma for 1-3 distances of 0.001
 C76, C77
 with sigma for 1-2 distances of 0.001 and sigma for 1-3 distances of 0.001
 C75, C76
 with sigma for 1-2 distances of 0.001 and sigma for 1-3 distances of 0.001
 C96, C101, C102
 with sigma for 1-2 distances of 0.001 and sigma for 1-3 distances of 0.001
 C61, C62, C63, C64, C65, N2
 with sigma for 1-2 distances of 0.001 and sigma for 1-3 distances of 0.001
 O5, C103
 with sigma for 1-2 distances of 0.001 and sigma for 1-3 distances of 0.001
 O6, C104
 with sigma for 1-2 distances of 0.001 and sigma for 1-3 distances of 0.001
 C41, B1, F3, F4, F1, F2
 with sigma for 1-2 distances of 0.001 and sigma for 1-3 distances of 0.01
 F5, B3, F8, F6, F7
 with sigma for 1-2 distances of 1 and sigma for 1-3 distances of 1
 C12, C13, C8, C9, C10, C11
 with sigma for 1-2 distances of 0.001 and sigma for 1-3 distances of 0.001
 C74, C75
 with sigma for 1-2 distances of 0.001 and sigma for 1-3 distances of 0.001
 C23, C24, C22, C25, N5, C21
 with sigma for 1-2 distances of 0.001 and sigma for 1-3 distances of 0.001
 C23, C22
 with sigma for 1-2 distances of 0.001 and sigma for 1-3 distances of 0.001
 C49, C50
 with sigma for 1-2 distances of 0.001 and sigma for 1-3 distances of 0.001
 C110, C108
 with sigma for 1-2 distances of 0.001 and sigma for 1-3 distances of 0.001
 C68, C67, C66
 with sigma for 1-2 distances of 0.001 and sigma for 1-3 distances of 0.001
4. Uiso/Uaniso restraints and constraints
O5 \\sim C103: within 2A with sigma of 0.01 and sigma for terminal atoms of 0.02
O6 \\sim C104: within 2A with sigma of 0.01 and sigma for terminal atoms of 0.02
B1 \\sim F3 \\sim F2 \\sim F1 \\sim F4: within 1.7A with sigma of 0.01 and
sigma for terminal atoms of 0.08
B3 \\sim F8 \\sim F5 \\sim F6 \\sim F7: within 1.7A with sigma of 0.01 and
sigma for terminal atoms of 0.08
C12 \\sim C13 \\sim C8 \\sim C9 \\sim C10 \\sim C11: within 1.7A with sigma of
0.01 and sigma for terminal atoms of 0.08
C24 \\sim C25 \\sim N5 \\sim C21 \\sim C22 \\sim C23: within 2A with sigma of
0.01 and sigma for terminal atoms of 0.02
C49 \\sim C50: within 2A with sigma of 0.01 and sigma for terminal atoms of 0.02
C110 \\sim C108: within 2A with sigma of 0.01 and sigma for terminal atoms of
0.02
C68 \\sim C67 \\sim C66: within 2A with sigma of 0.01 and sigma for terminal
atoms of 0.02
Uanis(C104) \\sim Ueq, Uanis(C103) \\sim Ueq: with sigma of 0.002 and sigma for
terminal atoms of 0.004
Uanis(N6) \\sim Ueq, Uanis(C110) \\sim Ueq, Uanis(N2) \\sim Ueq, Uanis(C40)
\\sim Ueq, Uanis(C65) \\sim Ueq: with sigma of 0.002 and sigma for terminal
atoms of 0.004
Uanis(C112) \\sim Ueq, Uanis(C107) \\sim Ueq, Uanis(C113) \\sim Ueq: with sigma
of 0.002 and sigma for terminal atoms of 0.004
Uanis(C104) \\sim Ueq, Uanis(C103) \\sim Ueq, Uanis(C99) \\sim Ueq, Uanis(C1)
\\sim Ueq: with sigma of 0.002 and sigma for terminal atoms of 0.004
Uanis(C1) \\sim Ueq: with sigma of 0.002 and sigma for terminal atoms of 0.004
Uanis(C2) \\sim Ueq, Uanis(C1) \\sim Ueq, Uanis(C3) \\sim Ueq: with sigma of
0.002 and sigma for terminal atoms of 0.004
Uanis(O11) \\sim Ueq, Uanis(C92) \\sim Ueq, Uanis(C100) \\sim Ueq, Uanis(C91)
\\sim Ueq: with sigma of 0.002 and sigma for terminal atoms of 0.004
Uanis(B3) \\sim Ueq, Uanis(C33) \\sim Ueq, Uanis(C28) \\sim Ueq, Uanis(C30)
\\sim Ueq, Uanis(C31) \\sim Ueq: with sigma of 0.002 and sigma for terminal
atoms of 0.004
Uanis(B2) \\sim Ueq: with sigma of 0.002 and sigma for terminal atoms of 0.004
Uanis(C120) \\sim Ueq: with sigma of 0.002 and sigma for terminal atoms of 0.004
Uanis(C69) \\sim Ueq, Uanis(C61) \\sim Ueq, Uanis(C54) \\sim Ueq, Uanis(F5)
\\sim Ueq, Uanis(C53) \\sim Ueq, Uanis(C81) \\sim Ueq: with sigma of 0.002 and
sigma for terminal atoms of 0.004
Uanis(C79) \\sim Ueq, Uanis(C90) \\sim Ueq: with sigma of 0.002 and sigma for
terminal atoms of 0.004
Uanis(O5) \\sim Ueq, Uanis(C103) \\sim Ueq: with sigma of 0.002 and sigma for
terminal atoms of 0.004
Uanis(C111) \\sim Ueq: with sigma of 0.002 and sigma for terminal atoms of 0.004
Uanis(C57) \\sim Ueq: with sigma of 0.002 and sigma for terminal atoms of 0.004
Uanis(C110) \\sim Ueq, Uanis(F10) \\sim Ueq: with sigma of 0.002 and sigma for
terminal atoms of 0.004
5.a Ternary CH refined with riding coordinates:
 C83(H83), C94(H94), C105(H105), C114(H114)
5.b Secondary CH2 refined with riding coordinates:
 C034(H03A,H03B), C81(H81A,H81B), C84(H84A,H84B), C87(H87A,H87B), C92(H92A,
 H92B), C98(H98A,H98B), C103(H10J,H10K), C106(H10L,H10M), C109(H10N,H10O),
 C115(H11M,H11N), C118(H11O,H11P)
5.c Aromatic/amide H refined with riding coordinates:
 C2(H2), C1(H1), C5(H5), C3(H3), C9(H9), C10(H10), C11(H11), C17(H17),
 C18(H18), C19(H19), C20(H20), C21(H21), C22(H22), C23(H23), C25(H25), C29(H29),
  C30(H30), C31(H31), C37(H37), C38(H38), C39(H39), C40(H40), C41(H41),
 C42(H42), C43(H43), C45(H45), C49(H49), C50(H50), C51(H51), C57(H57), C58(H58),
  C59(H59), C60(H60), C61(H61), C62(H62), C63(H63), C65(H65), C69(H69),
 C70(H70), C71(H71), C77(H77), C78(H78), C79(H79), C80(H80), C95(H95)
5.d Fitted hexagon refined as free rotating group:
 C2(C1,N6,C5,C4,C3)
5.e Idealised Me refined as rotating group:
 C88(H88A,H88B,H88C), C89(H89A,H89B,H89C), C90(H90A,H90B,H90C), C91(H91A,H91B,
 H91C), C99(H99A,H99B,H99C), C100(H10A,H10B,H10C), C101(H10D,H10E,H10F),
 C102(H10G,H10H,H10I), C110(H11A,H11B,H11C), C111(H11D,H11E,H11F), C112(H11G,
 H11H,H11I), C113(H11J,H11K,H11L), C119(H11Q,H11R,H11S), C120(H12A,H12B,H12C),
 C121(H12D,H12E,H12F), C122(H12G,H12H,H12I)
5.f Idealised tetrahedral OH refined as rotating group:
 O7(H7)
;
_olex2_submission_special_instructions 'No special instructions were received'
_oxdiff_exptl_absorpt_empirical_details
;
Empirical correction (ABSPACK) includes:
- Absorption correction using spherical harmonics
- Frame scaling
;
_oxdiff_exptl_absorpt_empirical_full_max 2.597
_oxdiff_exptl_absorpt_empirical_full_min 0.492

loop_
_space_group_symop_operation_xyz
'x, y, z'
'-x, -y, -z'

loop_
_atom_site_label
_atom_site_type_symbol
_atom_site_fract_x
_atom_site_fract_y
_atom_site_fract_z
_atom_site_U_iso_or_equiv
_atom_site_adp_type
_atom_site_occupancy
_atom_site_site_symmetry_order
_atom_site_calc_flag
_atom_site_refinement_flags_posn
_atom_site_refinement_flags_adp
_atom_site_refinement_flags_occupancy
_atom_site_disorder_assembly
_atom_site_disorder_group
B1 B 1.2123(13) -0.7504(11) 0.4083(12) 0.069(3) Uani 1 1 d . U . . .
B2 B 1.667(2) -0.903(2) 1.057(2) 0.115(11) Uani 1 1 d . U . . .
B3 B 1.487(3) -0.685(3) 0.064(3) 0.125(11) Uani 1 1 d . U . . .
C2 C 0.7802(7) -0.3088(7) 0.1108(5) 0.070(2) Uani 1 1 d . U . . .
H2 H 0.786705 -0.314414 0.067562 0.084 Uiso 1 1 calc R . . . .
C1 C 0.7084(5) -0.2990(7) 0.1073(4) 0.068(2) Uani 1 1 d G U . . .
H1 H 0.666843 -0.297997 0.061812 0.082 Uiso 1 1 calc R . . . .
N6 N 0.6987(5) -0.2907(6) 0.1719(6) 0.062(2) Uani 1 1 d G U . . .
C5 C 0.7608(6) -0.2922(6) 0.2399(5) 0.062(3) Uani 1 1 d G U . . .
H5 H 0.754329 -0.286586 0.283059 0.075 Uiso 1 1 calc R . . . .
C4 C 0.8326(5) -0.3020(6) 0.2433(5) 0.055(3) Uani 1 1 d G U . . .
C3 C 0.8423(5) -0.3103(7) 0.1788(7) 0.071(3) Uani 1 1 d G U . . .
H3 H 0.890381 -0.316918 0.181062 0.085 Uiso 1 1 calc R . . . .
C6 C 0.8995(14) -0.3004(10) 0.3142(11) 0.076(6) Uani 1 1 d . . . . .
C7 C 0.9502(11) -0.2941(9) 0.3740(10) 0.057(4) Uani 1 1 d . . . . .
C8 C 1.0155(10) -0.2942(8) 0.4418(10) 0.057(3) Uani 1 1 d . U . . .
C9 C 1.0826(10) -0.3211(8) 0.4446(10) 0.059(3) Uani 1 1 d . U . . .
H9 H 1.083499 -0.335799 0.400331 0.070 Uiso 1 1 calc R . . . .
C10 C 1.1411(11) -0.3267(8) 0.5024(10) 0.060(3) Uani 1 1 d . U . . .
H10 H 1.181109 -0.348623 0.498486 0.072 Uiso 1 1 calc R . . . .
C11 C 1.1516(11) -0.3025(8) 0.5733(10) 0.062(3) Uani 1 1 d . U . . .
H11 H 1.197119 -0.304619 0.615060 0.074 Uiso 1 1 calc R . . . .
C12 C 1.0833(11) -0.2736(8) 0.5742(10) 0.057(3) Uani 1 1 d . U . . .
C13 C 1.0215(10) -0.2673(8) 0.5079(10) 0.055(3) Uani 1 1 d . U . . .
C14 C 1.0846(12) -0.2547(9) 0.6441(11) 0.069(5) Uani 1 1 d . . . . .
C15 C 1.0855(14) -0.2416(8) 0.7023(10) 0.073(6) Uani 1 1 d . . . . .
C16 C 1.0751(11) -0.2293(7) 0.7674(10) 0.053(3) Uani 1 1 d . U . . .
C17 C 1.1332(12) -0.2052(11) 0.8325(10) 0.072(4) Uani 1 1 d . U . . .
H17 H 1.180862 -0.192998 0.835458 0.086 Uiso 1 1 calc R . . . .
C18 C 1.1177(14) -0.1998(13) 0.8929(12) 0.092(7) Uani 1 1 d . U . . .
H18 H 1.158465 -0.191247 0.938583 0.110 Uiso 1 1 calc R . . . .
C19 C 1.0493(11) -0.2060(9) 0.8913(9) 0.061(4) Uani 1 1 d . U . . .
H19 H 1.041926 -0.193659 0.932883 0.073 Uiso 1 1 calc R . . . .
C20 C 1.0019(11) -0.2402(8) 0.7658(9) 0.056(3) Uani 1 1 d . U . . .
H20 H 0.962336 -0.253917 0.720698 0.067 Uiso 1 1 calc R . . . .
C21 C 0.5910(15) -0.1465(11) 0.1016(12) 0.088(4) Uani 1 1 d . U . . .
H21 H 0.568839 -0.172914 0.057680 0.106 Uiso 1 1 calc R . . . .
C22 C 0.6003(15) -0.0735(11) 0.1017(12) 0.089(4) Uani 1 1 d . U . . .
H22 H 0.577172 -0.051686 0.057673 0.107 Uiso 1 1 calc R . . . .
C23 C 0.6440(15) -0.0344(11) 0.1676(12) 0.089(4) Uani 1 1 d . U . . .
H23 H 0.657891 0.011367 0.167770 0.107 Uiso 1 1 calc R . . . .
C24 C 0.6650(15) -0.0695(10) 0.2329(12) 0.085(4) Uani 1 1 d . U . . .
C025 C 0.7889(12) -0.4251(9) 0.4178(12) 0.071(5) Uani 1 1 d . . . . .
C25 C 0.6541(14) -0.1390(10) 0.2301(12) 0.078(4) Uani 1 1 d . U . . .
H25 H 0.674272 -0.161807 0.273762 0.093 Uiso 1 1 calc R . . . .
C26 C 0.7042(14) -0.0319(10) 0.2994(15) 0.086(7) Uani 1 1 d . . . . .
C27 C 0.7348(10) -0.0018(10) 0.3594(14) 0.075(6) Uani 1 1 d . . . . .
C28 C 0.7691(12) 0.0360(11) 0.4305(12) 0.074(3) Uani 1 1 d . U . . .
C29 C 0.7966(9) 0.1033(9) 0.4327(11) 0.058(3) Uani 1 1 d . U . . .
H29 H 0.789378 0.122690 0.388667 0.070 Uiso 1 1 calc R . . . .
C30 C 0.8348(12) 0.1425(11) 0.4995(11) 0.073(3) Uani 1 1 d . U . . .
H30 H 0.857359 0.185323 0.501017 0.087 Uiso 1 1 calc R . . . .
C31 C 0.8372(12) 0.1136(11) 0.5641(12) 0.076(3) Uani 1 1 d . U . . .
H31 H 0.854354 0.139502 0.608373 0.092 Uiso 1 1 calc R . . . .
C32 C 0.8127(12) 0.0441(11) 0.5598(12) 0.073(4) Uani 1 1 d . U . . .
C33 C 0.7789(13) 0.0134(12) 0.4955(12) 0.079(3) Uani 1 1 d . U . . .
C34 C 0.8236(15) 0.0201(11) 0.6297(12) 0.101(9) Uani 1 1 d . . . . .
C034 C 0.7590(13) -0.4192(9) 0.4780(12) 0.075(6) Uani 1 1 d . . . . .
H03A H 0.777236 -0.375542 0.505133 0.090 Uiso 1 1 calc R . . . .
H03B H 0.704067 -0.419049 0.453987 0.090 Uiso 1 1 calc R . . . .
C35 C 0.8336(13) -0.0096(11) 0.6858(13) 0.083(6) Uani 1 1 d . . . . .
C36 C 0.8472(12) -0.0360(10) 0.7564(12) 0.077(6) Uani 1 1 d . . . . .
C37 C 0.8475(13) -0.0051(9) 0.8179(12) 0.080(6) Uani 1 1 d . . . . .
H37 H 0.844920 0.042025 0.822557 0.096 Uiso 1 1 calc R . . . .
C38 C 0.852(2) -0.0440(11) 0.8699(15) 0.122(11) Uani 1 1 d . . . . .
H38 H 0.843627 -0.023654 0.908520 0.146 Uiso 1 1 calc R . . . .
C39 C 0.8658(15) -0.1091(9) 0.8743(10) 0.088(8) Uani 1 1 d . . . . .
H39 H 0.874353 -0.131019 0.917311 0.105 Uiso 1 1 calc R . . . .
C40 C 0.8608(11) -0.1108(10) 0.7573(10) 0.065(5) Uani 1 1 d . U . . .
H40 H 0.864266 -0.133231 0.717278 0.078 Uiso 1 1 calc R . . . .
C41 C 0.9506(15) -0.3723(9) 0.8953(10) 0.086(7) Uani 1 1 d . U . . .
H41 H 0.978032 -0.342305 0.935394 0.103 Uiso 1 1 calc R . . . .
C42 C 0.9588(13) -0.4422(11) 0.9010(12) 0.084(7) Uani 1 1 d . . . . .
H42 H 0.986716 -0.460812 0.946176 0.101 Uiso 1 1 calc R . . . .
C43 C 0.9252(10) -0.4818(10) 0.8394(11) 0.061(5) Uani 1 1 d . . . . .
H43 H 0.932000 -0.528481 0.843630 0.073 Uiso 1 1 calc R . . . .
C44 C 0.8839(11) -0.4612(8) 0.7739(11) 0.057(4) Uani 1 1 d . . . . .
C45 C 0.8699(13) -0.3875(9) 0.7683(10) 0.078(6) Uani 1 1 d . . . . .
H45 H 0.840095 -0.369736 0.723171 0.094 Uiso 1 1 calc R . . . .
C46 C 0.8421(12) -0.5026(9) 0.7049(11) 0.064(5) Uani 1 1 d . . . . .
C47 C 0.8072(12) -0.5313(9) 0.6484(11) 0.065(5) Uani 1 1 d . . . . .
C48 C 0.7603(11) -0.5670(10) 0.5803(11) 0.063(5) Uani 1 1 d . . . . .
C49 C 0.7268(11) -0.6309(8) 0.5775(11) 0.062(4) Uani 1 1 d . U . . .
H49 H 0.741149 -0.654198 0.620677 0.074 Uiso 1 1 calc R . . . .
C50 C 0.6728(10) -0.6607(8) 0.5129(11) 0.062(4) Uani 1 1 d . U . . .
H50 H 0.650602 -0.703681 0.511459 0.074 Uiso 1 1 calc R . . . .
C51 C 0.6523(10) -0.6233(10) 0.4482(11) 0.066(5) Uani 1 1 d . . . . .
H51 H 0.618910 -0.644009 0.403238 0.079 Uiso 1 1 calc R . . . .
C52 C 0.6809(13) -0.5555(8) 0.4496(11) 0.069(5) Uani 1 1 d . . . . .
C53 C 0.7392(10) -0.5320(9) 0.5164(10) 0.059(4) Uani 1 1 d . U . . .
C54 C 0.6543(11) -0.5239(10) 0.3827(10) 0.062(4) Uani 1 1 d . U . . .
C55 C 0.6270(11) -0.5043(10) 0.3218(10) 0.063(5) Uani 1 1 d . U . . .
C56 C 0.5977(9) -0.4748(8) 0.2489(10) 0.053(4) Uani 1 1 d . . . . .
C57 C 0.6027(9) -0.4065(8) 0.2410(9) 0.050(4) Uani 1 1 d . U . . .
H57 H 0.620909 -0.377219 0.282918 0.060 Uiso 1 1 calc R . . . .
C58 C 0.5503(12) -0.4198(11) 0.1167(11) 0.077(6) Uani 1 1 d . U . . .
H58 H 0.531851 -0.400260 0.071140 0.093 Uiso 1 1 calc R . . . .
C59 C 0.5429(13) -0.4898(11) 0.1201(11) 0.079(6) Uani 1 1 d . U . . .
H59 H 0.521608 -0.517534 0.077105 0.094 Uiso 1 1 calc R . . . .
C60 C 0.5663(10) -0.5168(8) 0.1852(11) 0.064(5) Uani 1 1 d . U . . .
H60 H 0.561699 -0.563828 0.188186 0.076 Uiso 1 1 calc R . . . .
C61 C 0.7789(11) -0.2850(9) 0.8814(10) 0.059(3) Uani 1 1 d . U . . .
H61 H 0.822075 -0.298992 0.920441 0.071 Uiso 1 1 calc R . . . .
C62 C 0.7060(11) -0.2936(10) 0.8838(11) 0.068(4) Uani 1 1 d . U . . .
H62 H 0.701506 -0.309292 0.925065 0.081 Uiso 1 1 calc R . . . .
C63 C 0.6429(11) -0.2773(8) 0.8211(11) 0.061(3) Uani 1 1 d . U . . .
H63 H 0.595197 -0.282607 0.820752 0.073 Uiso 1 1 calc R . . . .
C64 C 0.6479(10) -0.2550(9) 0.7629(11) 0.061(3) Uani 1 1 d . U . . .
C65 C 0.7196(10) -0.2436(9) 0.7640(10) 0.058(2) Uani 1 1 d . U . . .
H65 H 0.722117 -0.226368 0.722449 0.070 Uiso 1 1 calc R . . . .
C66 C 0.5818(12) -0.2363(11) 0.6945(13) 0.082(5) Uani 1 1 d . U . . .
C67 C 0.5315(12) -0.2256(10) 0.6399(12) 0.075(4) Uani 1 1 d . U . . .
C68 C 0.4767(12) -0.2073(11) 0.5732(12) 0.076(5) Uani 1 1 d . U . . .
C69 C 0.4094(10) -0.1741(9) 0.5675(10) 0.056(4) Uani 1 1 d . U . . .
H69 H 0.403010 -0.165787 0.610468 0.067 Uiso 1 1 calc R . . . .
C70 C 0.3571(11) -0.1549(9) 0.5058(10) 0.061(5) Uani 1 1 d . . . . .
H70 H 0.316595 -0.131652 0.506983 0.073 Uiso 1 1 calc R . . . .
C71 C 0.3594(13) -0.1676(9) 0.4397(12) 0.076(6) Uani 1 1 d . . . . .
H71 H 0.321005 -0.154757 0.395847 0.091 Uiso 1 1 calc R . . . .
C72 C 0.4242(13) -0.2020(11) 0.4408(14) 0.078(6) Uani 1 1 d . . . . .
C73 C 0.4777(10) -0.2222(10) 0.5003(13) 0.067(5) Uani 1 1 d . . . . .
C74 C 0.4246(13) -0.2151(13) 0.3710(15) 0.088(7) Uani 1 1 d . U . . .
C75 C 0.4223(14) -0.2163(14) 0.3122(15) 0.093(7) Uani 1 1 d . U . . .
C76 C 0.4254(14) -0.2263(11) 0.2380(13) 0.080(5) Uani 1 1 d . U . . .
C77 C 0.4911(11) -0.2467(10) 0.2339(10) 0.064(5) Uani 1 1 d . U . . .
H77 H 0.534048 -0.252836 0.277209 0.077 Uiso 1 1 calc R . . . .
C78 C 0.4318(14) -0.2491(11) 0.1044(12) 0.084(7) Uani 1 1 d . . . . .
H78 H 0.436097 -0.250890 0.059952 0.101 Uiso 1 1 calc R . . . .
C79 C 0.3636(15) -0.2379(13) 0.1064(14) 0.091(7) Uani 1 1 d . U . . .
H79 H 0.318891 -0.241240 0.063271 0.109 Uiso 1 1 calc R . . . .
C80 C 0.3623(15) -0.2223(12) 0.1706(14) 0.094(7) Uani 1 1 d . U . . .
H80 H 0.317193 -0.208028 0.170786 0.113 Uiso 1 1 calc R . . . .
C81 C 0.8950(11) -0.2281(10) 0.4721(11) 0.067(5) Uani 1 1 d . U . . .
H81A H 0.866647 -0.215733 0.500133 0.081 Uiso 1 1 calc R . . . .
H81B H 0.877456 -0.274023 0.451002 0.081 Uiso 1 1 calc R . . . .
C82 C 0.8731(16) -0.1812(9) 0.4092(13) 0.080(6) Uani 1 1 d . . . . .
C83 C 0.9215(12) -0.0893(8) 0.3608(10) 0.068(4) Uani 1 1 d . U . . .
H83 H 0.867995 -0.078616 0.335217 0.081 Uiso 1 1 calc R . . . .
C84 C 0.9468(14) -0.1265(10) 0.3075(10) 0.079(6) Uani 1 1 d . U . . .
H84A H 0.917557 -0.169376 0.289316 0.095 Uiso 1 1 calc R . . . .
H84B H 0.999942 -0.136646 0.332984 0.095 Uiso 1 1 calc R . . . .
C85 C 0.9350(12) -0.0806(11) 0.2413(11) 0.070(4) Uani 1 1 d . U . . .
C86 C 0.9598(11) 0.0287(10) 0.3354(9) 0.062(4) Uani 1 1 d . U . . .
C87 C 0.9704(12) -0.0234(8) 0.3952(9) 0.068(5) Uani 1 1 d . U . . .
H87A H 1.023342 -0.034271 0.419404 0.082 Uiso 1 1 calc R . . . .
H87B H 0.956106 -0.003149 0.432070 0.082 Uiso 1 1 calc R . . . .
C88 C 0.8498(12) -0.0742(12) 0.1875(11) 0.083(6) Uani 1 1 d . . . . .
H88A H 0.831550 -0.115280 0.156510 0.124 Uiso 1 1 calc GR . . . .
H88B H 0.844987 -0.035967 0.157430 0.124 Uiso 1 1 calc GR . . . .
H88C H 0.820614 -0.067540 0.215324 0.124 Uiso 1 1 calc GR . . . .
C89 C 0.9847(14) -0.1103(10) 0.2037(10) 0.082(7) Uani 1 1 d . . . . .
H89A H 1.036408 -0.111582 0.239564 0.123 Uiso 1 1 calc GR . . . .
H89B H 0.982149 -0.081826 0.164796 0.123 Uiso 1 1 calc GR . . . .
H89C H 0.965966 -0.155784 0.183604 0.123 Uiso 1 1 calc GR . . . .
C90 C 1.0203(12) 0.0810(11) 0.3705(11) 0.074(5) Uani 1 1 d . U . . .
H90A H 1.016692 0.101089 0.413170 0.111 Uiso 1 1 calc GR . . . .
H90B H 1.015695 0.115691 0.336409 0.111 Uiso 1 1 calc GR . . . .
H90C H 1.068560 0.060681 0.385095 0.111 Uiso 1 1 calc GR . . . .
C91 C 0.8838(12) 0.0567(11) 0.3073(12) 0.078(6) Uani 1 1 d . U . . .
H91A H 0.847913 0.022506 0.307926 0.116 Uiso 1 1 calc GR . . . .
H91B H 0.869271 0.070217 0.257795 0.116 Uiso 1 1 calc GR . . . .
H91C H 0.884688 0.095758 0.338059 0.116 Uiso 1 1 calc GR . . . .
C92 C 0.7066(13) -0.0924(16) 0.4893(16) 0.122(9) Uani 1 1 d D U . . .
H92A H 0.698031 -0.065999 0.526718 0.146 Uiso 1 1 calc R . . . .
H92B H 0.717829 -0.138282 0.506148 0.146 Uiso 1 1 calc R . . . .
C93 C 0.6353(11) -0.0959(12) 0.4200(13) 0.068(5) Uani 1 1 d . . . . .
C94 C 0.5213(11) -0.0314(12) 0.3613(11) 0.077(5) Uani 1 1 d . U . . .
H94 H 0.496926 -0.075866 0.338675 0.092 Uiso 1 1 calc R . . . .
C95 C 0.4769(12) 0.0054(10) 0.3863(13) 0.076(5) Uani 1 1 d . U . . .
H95 H 0.493485 0.019882 0.435547 0.092 Uiso 1 1 calc R . . . .
C96 C 0.3941(11) 0.0216(10) 0.3243(15) 0.088(4) Uani 1 1 d . U . . .
C97 C 0.4692(15) 0.0332(11) 0.2419(12) 0.086(5) Uani 1 1 d . U . . .
C98 C 0.5384(13) 0.0132(13) 0.3048(12) 0.090(6) Uani 1 1 d . U . . .
H98A H 0.567959 0.054167 0.330874 0.108 Uiso 1 1 calc R . . . .
H98B H 0.568800 -0.012668 0.286070 0.108 Uiso 1 1 calc R . . . .
C99 C 0.4329(16) -0.0232(15) 0.1819(15) 0.115(9) Uani 1 1 d . U . . .
H99A H 0.471641 -0.051165 0.179582 0.172 Uiso 1 1 calc GR . . . .
H99B H 0.406336 -0.003168 0.135282 0.172 Uiso 1 1 calc GR . . . .
H99C H 0.397926 -0.050728 0.192882 0.172 Uiso 1 1 calc GR . . . .
C100 C 0.4831(17) 0.0914(15) 0.2019(15) 0.118(9) Uani 1 1 d . U . . .
H10A H 0.486935 0.133649 0.229199 0.177 Uiso 1 1 calc GR . . . .
H10B H 0.441829 0.092495 0.153869 0.177 Uiso 1 1 calc GR . . . .
H10C H 0.529543 0.085261 0.196999 0.177 Uiso 1 1 calc GR . . . .
C101 C 0.3462(11) -0.0440(11) 0.2993(19) 0.128(10) Uani 1 1 d . U . . .
H10D H 0.377847 -0.081166 0.300815 0.193 Uiso 1 1 calc GR . . . .
H10E H 0.308394 -0.040434 0.249767 0.193 Uiso 1 1 calc GR . . . .
H10F H 0.321910 -0.052057 0.331272 0.193 Uiso 1 1 calc GR . . . .
C102 C 0.3671(13) 0.0750(14) 0.3672(15) 0.103(6) Uani 1 1 d . U . . .
H10G H 0.358915 0.052985 0.405399 0.154 Uiso 1 1 calc GR . . . .
H10H H 0.320554 0.093447 0.333673 0.154 Uiso 1 1 calc GR . . . .
H10I H 0.405151 0.111288 0.388669 0.154 Uiso 1 1 calc GR . . . .
C103 C 0.5755(14) -0.2777(13) 0.4730(13) 0.113(5) Uani 1 1 d D U . . .
H10J H 0.627087 -0.290437 0.502502 0.136 Uiso 1 1 calc R . . . .
H10K H 0.577854 -0.237260 0.447400 0.136 Uiso 1 1 calc R . . . .
C104 C 0.5333(15) -0.3353(12) 0.4173(13) 0.090(5) Uani 1 1 d D U . . .
C105 C 0.4498(13) -0.4255(13) 0.3658(15) 0.091(4) Uani 1 1 d . U . . .
H105 H 0.486517 -0.444151 0.349219 0.109 Uiso 1 1 calc R . . . .
C106 C 0.3793(17) -0.3986(15) 0.2998(16) 0.120(8) Uani 1 1 d . U . . .
H10L H 0.341840 -0.383702 0.316468 0.144 Uiso 1 1 calc R . . . .
H10M H 0.394602 -0.360246 0.279108 0.144 Uiso 1 1 calc R . . . .
C107 C 0.3456(19) -0.4586(19) 0.2410(17) 0.134(6) Uani 1 1 d D U . . .
C108 C 0.3886(16) -0.5386(14) 0.3424(18) 0.121(5) Uani 1 1 d D U . . .
C109 C 0.4211(14) -0.4766(11) 0.3978(15) 0.108(7) Uani 1 1 d . U . . .
H10N H 0.381677 -0.458194 0.409729 0.129 Uiso 1 1 calc R . . . .
H10O H 0.461519 -0.490662 0.442999 0.129 Uiso 1 1 calc R . . . .
C110 C 0.4465(16) -0.5724(16) 0.3206(17) 0.127(7) Uani 1 1 d D U . . .
H11A H 0.489730 -0.541523 0.333084 0.190 Uiso 1 1 calc GR . . . .
H11B H 0.423869 -0.583353 0.268521 0.190 Uiso 1 1 calc GR . . . .
H11C H 0.462291 -0.613469 0.346626 0.190 Uiso 1 1 calc GR . . . .
C111 C 0.347(2) -0.5868(19) 0.3680(19) 0.148(10) Uani 1 1 d . U . . .
H11D H 0.378892 -0.597817 0.417666 0.222 Uiso 1 1 calc GR . . . .
H11E H 0.332983 -0.627703 0.336649 0.222 Uiso 1 1 calc GR . . . .
H11F H 0.302292 -0.566274 0.366555 0.222 Uiso 1 1 calc GR . . . .
C112 C 0.3793(17) -0.445(2) 0.1866(19) 0.175(15) Uani 1 1 d D U . . .
H11G H 0.412601 -0.480470 0.187737 0.262 Uiso 1 1 calc GR . . . .
H11H H 0.407446 -0.401668 0.199915 0.262 Uiso 1 1 calc GR . . . .
H11I H 0.339286 -0.443603 0.137886 0.262 Uiso 1 1 calc GR . . . .
C113 C 0.2625(14) -0.4303(16) 0.1869(16) 0.123(10) Uani 1 1 d D U . . .
H11J H 0.230854 -0.428572 0.212715 0.184 Uiso 1 1 calc GR . . . .
H11K H 0.238969 -0.460469 0.143757 0.184 Uiso 1 1 calc GR . . . .
H11L H 0.269319 -0.385302 0.172482 0.184 Uiso 1 1 calc GR . . . .
C114 C 0.8580(13) -0.4926(10) 0.3636(10) 0.071(6) Uani 1 1 d . . . . .
H114 H 0.860929 -0.449920 0.340724 0.085 Uiso 1 1 calc R . . . .
C115 C 0.7963(13) -0.5419(8) 0.3061(11) 0.075(6) Uani 1 1 d . . . . .
H11M H 0.790958 -0.582664 0.329842 0.089 Uiso 1 1 calc R . . . .
H11N H 0.748062 -0.520006 0.287209 0.089 Uiso 1 1 calc R . . . .
C116 C 0.8154(14) -0.5622(10) 0.2421(10) 0.074(6) Uani 1 1 d . . . . .
C117 C 0.9597(11) -0.5388(9) 0.3363(11) 0.063(5) Uani 1 1 d . . . . .
C118 C 0.9298(13) -0.5204(11) 0.3945(11) 0.073(5) Uani 1 1 d . . . . .
H11O H 0.927024 -0.561175 0.419464 0.087 Uiso 1 1 calc R . . . .
H11P H 0.965279 -0.487660 0.431086 0.087 Uiso 1 1 calc R . . . .
C119 C 0.7648(14) -0.6251(9) 0.2021(10) 0.080(7) Uani 1 1 d . . . . .
H11Q H 0.784110 -0.664554 0.230173 0.120 Uiso 1 1 calc GR . . . .
H11R H 0.764452 -0.631919 0.154321 0.120 Uiso 1 1 calc GR . . . .
H11S H 0.714123 -0.618474 0.196732 0.120 Uiso 1 1 calc GR . . . .
C120 C 0.7994(13) -0.4988(11) 0.1896(12) 0.084(6) Uani 1 1 d . U . . .
H12A H 0.750553 -0.505981 0.148711 0.126 Uiso 1 1 calc GR . . . .
H12B H 0.837821 -0.495029 0.171769 0.126 Uiso 1 1 calc GR . . . .
H12C H 0.800097 -0.457428 0.217121 0.126 Uiso 1 1 calc GR . . . .
C121 C 1.0246(11) -0.5880(10) 0.3706(11) 0.067(5) Uani 1 1 d . . . . .
H12D H 1.060240 -0.569213 0.417913 0.100 Uiso 1 1 calc GR . . . .
H12E H 1.049820 -0.594158 0.338920 0.100 Uiso 1 1 calc GR . . . .
H12F H 1.004183 -0.631366 0.376420 0.100 Uiso 1 1 calc GR . . . .
C122 C 0.9826(15) -0.4772(10) 0.3083(13) 0.087(7) Uani 1 1 d . . . . .
H12G H 0.940474 -0.448211 0.288222 0.130 Uiso 1 1 calc GR . . . .
H12H H 0.998273 -0.490829 0.270554 0.130 Uiso 1 1 calc GR . . . .
H12I H 1.024017 -0.452857 0.348012 0.130 Uiso 1 1 calc GR . . . .
N1 N 0.9005(9) -0.3477(7) 0.8284(8) 0.059(4) Uani 1 1 d . . . . .
N2 N 0.7857(8) -0.2563(7) 0.8222(8) 0.057(2) Uani 1 1 d . U . . .
N3 N 0.8679(10) -0.1447(6) 0.8155(8) 0.066(4) Uani 1 1 d . . . . .
N4 N 0.9852(9) -0.2322(7) 0.8238(6) 0.057(3) Uani 1 1 d . U . . .
N5 N 0.6152(11) -0.1752(8) 0.1667(9) 0.082(4) Uani 1 1 d . U . . .
N7 N 0.5830(10) -0.3806(7) 0.1771(8) 0.066(4) Uani 1 1 d . . . . .
N8 N 0.4941(9) -0.2576(8) 0.1700(7) 0.064(4) Uani 1 1 d . . . . .
N9 N 0.3320(11) -0.5177(10) 0.2723(13) 0.096(4) Uani 1 1 d . U . . .
N10 N 0.8971(10) -0.5775(7) 0.2739(9) 0.064(4) Uani 1 1 d . . . . .
N11 N 0.9703(9) -0.0077(8) 0.2731(8) 0.066(4) Uani 1 1 d . U . . .
N12 N 0.4132(10) 0.0574(8) 0.2658(10) 0.080(4) Uani 1 1 d . U . . .
O1 O 0.7798(8) -0.4708(6) 0.5283(7) 0.069(3) Uani 1 1 d . . . . .
O2 O 0.8318(7) -0.4783(6) 0.4243(6) 0.062(3) Uani 1 1 d . . . . .
O3 O 0.7710(8) -0.3847(6) 0.3698(7) 0.069(3) Uani 1 1 d . . . . .
O4 O 0.9200(8) -0.6078(7) 0.2259(7) 0.078(4) Uani 1 1 d . . . . .
O5 O 0.5402(11) -0.2630(10) 0.5188(10) 0.114(5) Uani 1 1 d D U . . .
O6 O 0.4836(9) -0.3692(8) 0.4200(8) 0.086(4) Uani 1 1 d . U . . .
O7 O 0.5652(11) -0.3444(12) 0.3731(11) 0.123(7) Uani 1 1 d . . . . .
H7 H 0.600577 -0.369725 0.391356 0.184 Uiso 1 1 calc GR . . . .
O8 O 0.2863(10) -0.5632(11) 0.2269(14) 0.154(10) Uani 1 1 d . . . . .
O9 O 0.6161(9) -0.1317(8) 0.3714(9) 0.083(4) Uani 1 1 d . . . . .
O10 O 0.5965(9) -0.0387(7) 0.4208(8) 0.091(5) Uani 1 1 d . . . . .
O11 O 0.7704(9) -0.0632(8) 0.4832(8) 0.087(3) Uani 1 1 d D U . . .
O12 O 0.3519(11) 0.0838(8) 0.2176(11) 0.134(8) Uani 1 1 d . . . . .
O13 O 0.9661(8) -0.2307(6) 0.5188(7) 0.072(4) Uani 1 1 d . . . . .
O14 O 0.8109(8) -0.1779(6) 0.3609(8) 0.069(3) Uani 1 1 d . . . . .
O15 O 0.9318(7) -0.1367(6) 0.4205(6) 0.066(3) Uani 1 1 d . . . . .
O16 O 0.9817(9) 0.0300(6) 0.2288(7) 0.082(4) Uani 1 1 d . . . . .
Pd1 Pd 0.59665(8) -0.27669(6) 0.17032(7) 0.0543(4) Uani 1 1 d . . . . .
Pd2 Pd 0.88567(7) -0.24526(6) 0.82327(7) 0.0492(4) Uani 1 1 d . . . . .
F1 F 1.2575(9) -0.7893(10) 0.3826(6) 0.130(5) Uani 1 1 d . U . . .
F2 F 1.2466(5) -0.7419(4) 0.4815(5) 0.058(2) Uani 1 1 d . U . . .
F3 F 1.1494(9) -0.7933(9) 0.3862(7) 0.123(5) Uani 1 1 d . U . . .
F4 F 1.1929(13) -0.6933(7) 0.3718(8) 0.174(8) Uani 1 1 d . U . . .
F5 F 1.4506(15) -0.7493(14) 0.0737(14) 0.204(9) Uani 1 1 d . U . . .
F6 F 1.4355(13) -0.6364(12) 0.0497(13) 0.177(8) Uani 1 1 d . U . . .
F7 F 1.4867(10) -0.7136(7) 0.0007(9) 0.120(5) Uani 1 1 d . U . . .
F8 F 1.5463(15) -0.6672(9) 0.1045(16) 0.267(18) Uani 1 1 d . U . . .
F9 F 1.6723(15) -0.9588(9) 1.0148(13) 0.178(9) Uani 1 1 d . . . . .
F10 F 1.6874(15) -0.8364(14) 1.0360(14) 0.203(9) Uani 1 1 d . U . . .
F11 F 1.5865(10) -0.9005(13) 1.0471(15) 0.205(11) Uani 1 1 d . . . . .
F12 F 1.7156(11) -0.9071(8) 1.1245(10) 0.151(7) Uani 1 1 d . . . . .

loop_
_atom_site_aniso_label
_atom_site_aniso_U_11
_atom_site_aniso_U_22
_atom_site_aniso_U_33
_atom_site_aniso_U_23
_atom_site_aniso_U_13
_atom_site_aniso_U_12
B1 0.059(9) 0.056(10) 0.058(5) 0.015(7) -0.009(7) 0.016(5)
B2 0.115(11) 0.115(11) 0.115(11) 0.006(2) 0.049(5) 0.005(2)
B3 0.125(11) 0.125(11) 0.125(11) 0.007(2) 0.053(5) 0.006(2)
C2 0.070(3) 0.071(3) 0.070(3) 0.003(2) 0.0309(17) 0.003(2)
C1 0.070(3) 0.070(3) 0.067(3) 0.003(2) 0.0307(19) 0.003(2)
N6 0.063(3) 0.059(3) 0.060(3) 0.0032(19) 0.024(2) 0.002(2)
C5 0.062(5) 0.054(10) 0.066(3) 0.008(8) 0.022(3) 0.009(8)
C4 0.059(4) 0.036(8) 0.069(3) 0.013(7) 0.026(3) -0.012(7)
C3 0.070(3) 0.071(3) 0.071(3) 0.004(2) 0.0295(17) 0.003(2)
C6 0.104(17) 0.053(11) 0.067(13) 0.007(9) 0.032(13) 0.015(11)
C7 0.064(12) 0.048(10) 0.048(10) -0.006(7) 0.012(9) 0.009(8)
C8 0.066(6) 0.037(6) 0.066(5) 0.006(5) 0.026(5) -0.008(5)
C9 0.068(6) 0.037(6) 0.069(5) 0.004(5) 0.028(5) -0.006(5)
C10 0.071(6) 0.035(6) 0.072(6) 0.008(5) 0.028(5) 0.000(5)
C11 0.075(6) 0.039(6) 0.067(5) 0.013(5) 0.025(5) 0.002(5)
C12 0.079(7) 0.031(6) 0.063(5) 0.016(5) 0.030(5) 0.001(5)
C13 0.064(6) 0.039(6) 0.065(5) 0.011(5) 0.030(4) -0.010(5)
C14 0.094(15) 0.042(10) 0.066(12) 0.026(9) 0.027(11) 0.019(9)
C15 0.132(19) 0.035(9) 0.046(10) 0.009(7) 0.032(11) 0.017(10)
C16 0.079(8) 0.013(6) 0.071(6) 0.001(6) 0.034(6) 0.008(6)
C17 0.077(8) 0.079(13) 0.058(8) 0.005(8) 0.027(5) 0.024(9)
C18 0.093(8) 0.116(18) 0.073(7) -0.012(12) 0.045(8) -0.020(13)
C19 0.078(8) 0.054(10) 0.046(6) 0.005(7) 0.022(5) -0.003(8)
C20 0.081(7) 0.048(9) 0.047(6) 0.010(6) 0.034(6) 0.018(8)
C21 0.133(10) 0.059(6) 0.076(6) 0.024(5) 0.045(8) 0.009(7)
C22 0.137(10) 0.058(6) 0.081(6) 0.023(5) 0.053(8) 0.012(7)
C23 0.132(10) 0.056(6) 0.084(7) 0.023(4) 0.049(8) 0.011(7)
C24 0.128(10) 0.048(5) 0.082(6) 0.020(5) 0.045(8) 0.010(7)
C025 0.090(15) 0.045(10) 0.083(14) 0.012(10) 0.040(12) 0.020(10)
C25 0.120(10) 0.047(5) 0.076(6) 0.013(5) 0.049(7) 0.011(7)
C26 0.085(16) 0.041(11) 0.113(19) 0.010(12) 0.023(14) 0.009(10)
C27 0.041(11) 0.042(10) 0.117(18) 0.015(11) 0.009(11) 0.012(8)
C28 0.074(3) 0.073(3) 0.076(3) 0.0028(18) 0.031(2) 0.0041(19)
C29 0.043(9) 0.067(5) 0.080(3) -0.003(4) 0.041(7) 0.017(6)
C30 0.072(3) 0.072(3) 0.074(3) 0.0045(16) 0.031(2) 0.004(2)
C31 0.077(3) 0.077(3) 0.077(3) 0.0069(18) 0.033(2) 0.004(2)
C32 0.071(12) 0.079(6) 0.078(3) 0.003(5) 0.040(9) 0.000(8)
C33 0.079(3) 0.081(3) 0.077(3) 0.0046(16) 0.033(2) 0.002(2)
C34 0.14(2) 0.059(13) 0.063(13) 0.033(11) -0.001(13) 0.004(13)
C034 0.109(17) 0.044(10) 0.106(16) 0.005(10) 0.077(14) 0.002(10)
C35 0.090(16) 0.060(12) 0.110(18) 0.022(12) 0.051(14) 0.010(11)
C36 0.081(15) 0.057(12) 0.072(13) 0.018(10) 0.011(11) 0.020(10)
C37 0.112(18) 0.029(9) 0.084(14) 0.016(9) 0.026(13) 0.003(10)
C38 0.24(4) 0.046(13) 0.109(19) -0.014(12) 0.10(2) -0.006(17)
C39 0.16(2) 0.044(10) 0.051(11) 0.009(8) 0.033(13) 0.039(12)
C40 0.065(5) 0.064(5) 0.065(5) 0.005(2) 0.027(3) 0.002(2)
C41 0.15(2) 0.042(10) 0.048(10) 0.000(8) 0.027(12) 0.029(12)
C42 0.090(16) 0.073(14) 0.073(14) 0.027(11) 0.017(12) 0.022(12)
C43 0.055(11) 0.061(11) 0.081(13) 0.006(10) 0.043(10) 0.011(9)
C44 0.066(12) 0.037(9) 0.078(13) -0.002(8) 0.040(10) -0.002(8)
C45 0.122(18) 0.046(10) 0.050(11) 0.011(8) 0.022(11) -0.018(11)
C46 0.076(13) 0.046(10) 0.079(13) 0.012(10) 0.042(11) 0.008(9)
C47 0.093(15) 0.047(10) 0.060(11) -0.009(9) 0.040(11) -0.020(10)
C48 0.067(12) 0.060(11) 0.075(12) 0.008(9) 0.042(10) 0.010(9)
C49 0.066(10) 0.040(8) 0.090(10) 0.013(7) 0.042(8) 0.007(7)
C50 0.064(10) 0.032(7) 0.095(11) 0.009(7) 0.038(8) 0.020(6)
C51 0.046(10) 0.065(12) 0.077(12) 0.017(10) 0.015(9) -0.005(9)
C52 0.116(17) 0.029(8) 0.074(12) 0.007(8) 0.051(12) 0.004(9)
C53 0.059(5) 0.059(5) 0.060(5) 0.003(2) 0.026(3) 0.002(2)
C54 0.062(5) 0.061(5) 0.063(4) 0.002(2) 0.027(2) 0.003(2)
C55 0.068(12) 0.073(12) 0.078(8) 0.024(9) 0.056(9) 0.030(9)
C56 0.050(10) 0.038(9) 0.080(12) 0.004(8) 0.036(9) 0.001(7)
C57 0.050(4) 0.051(4) 0.050(4) 0.002(2) 0.022(2) 0.003(2)
C58 0.089(15) 0.078(9) 0.056(11) -0.003(10) 0.024(11) -0.029(12)
C59 0.098(16) 0.072(9) 0.054(8) -0.024(7) 0.024(10) -0.028(11)
C60 0.065(12) 0.026(8) 0.085(10) 0.003(7) 0.018(10) 0.004(7)
C61 0.061(3) 0.059(3) 0.058(3) 0.0040(19) 0.0258(19) 0.0021(19)
C62 0.072(5) 0.064(11) 0.078(8) -0.008(8) 0.043(5) -0.003(9)
C63 0.059(4) 0.035(8) 0.099(9) -0.006(8) 0.046(5) 0.007(7)
C64 0.059(3) 0.047(9) 0.078(7) -0.014(7) 0.031(4) 0.009(7)
C65 0.058(3) 0.057(3) 0.058(3) 0.003(2) 0.0237(17) 0.005(2)
C66 0.068(10) 0.073(10) 0.089(10) -0.002(9) 0.018(7) 0.017(8)
C67 0.067(9) 0.064(9) 0.083(9) -0.002(7) 0.023(7) 0.017(7)
C68 0.068(10) 0.069(10) 0.081(10) 0.003(8) 0.021(7) 0.002(8)
C69 0.055(5) 0.056(5) 0.057(5) 0.002(2) 0.024(3) 0.003(2)
C70 0.063(12) 0.061(11) 0.072(12) -0.004(9) 0.043(10) 0.011(9)
C71 0.103(16) 0.056(11) 0.086(14) 0.039(10) 0.052(13) 0.044(11)
C72 0.074(15) 0.063(13) 0.119(18) 0.024(12) 0.059(14) 0.012(11)
C73 0.028(9) 0.061(11) 0.111(16) -0.013(11) 0.029(10) 0.001(8)
C74 0.075(14) 0.106(18) 0.114(12) 0.015(15) 0.068(13) 0.024(13)
C75 0.089(16) 0.102(18) 0.106(11) -0.002(14) 0.060(12) -0.003(14)
C76 0.090(11) 0.066(12) 0.098(9) 0.009(11) 0.051(9) 0.011(11)
C77 0.062(10) 0.074(13) 0.054(10) 0.003(9) 0.023(9) -0.009(9)
C78 0.105(18) 0.076(14) 0.072(14) 0.006(11) 0.036(13) 0.034(13)
C79 0.091(7) 0.091(7) 0.091(7) 0.005(2) 0.039(3) 0.004(2)
C80 0.112(18) 0.080(15) 0.098(14) 0.020(13) 0.049(10) 0.034(14)
C81 0.067(5) 0.066(5) 0.067(5) 0.003(2) 0.028(3) 0.004(2)
C82 0.113(19) 0.025(9) 0.095(16) -0.009(9) 0.039(15) -0.011(10)
C83 0.099(14) 0.040(7) 0.063(9) 0.018(6) 0.031(8) 0.027(7)
C84 0.127(17) 0.050(7) 0.061(9) 0.002(5) 0.039(10) 0.012(10)
C85 0.072(13) 0.072(8) 0.061(8) 0.012(5) 0.022(9) 0.007(9)
C86 0.074(12) 0.071(8) 0.054(8) 0.018(5) 0.038(8) 0.001(9)
C87 0.107(14) 0.037(7) 0.052(8) 0.015(4) 0.023(9) 0.031(7)
C88 0.077(15) 0.102(17) 0.074(14) 0.002(12) 0.039(12) -0.015(12)
C89 0.129(19) 0.050(11) 0.061(12) 0.015(9) 0.034(12) -0.016(12)
C90 0.076(6) 0.071(6) 0.073(6) 0.005(4) 0.030(4) 0.001(4)
C91 0.079(7) 0.077(7) 0.079(7) 0.005(4) 0.036(4) 0.001(4)
C92 0.122(10) 0.122(10) 0.122(10) 0.007(2) 0.052(4) 0.006(2)
C93 0.043(11) 0.072(14) 0.090(16) 0.010(12) 0.028(11) 0.009(10)
C94 0.053(9) 0.097(15) 0.074(10) 0.036(8) 0.016(8) 0.043(9)
C95 0.080(10) 0.059(11) 0.096(10) 0.018(9) 0.041(7) 0.019(9)
C96 0.052(7) 0.052(8) 0.177(13) 0.052(8) 0.060(7) 0.024(6)
C97 0.120(13) 0.065(12) 0.072(10) 0.025(9) 0.036(7) 0.011(10)
C98 0.070(10) 0.107(17) 0.091(11) 0.013(10) 0.033(7) -0.006(10)
C99 0.115(9) 0.114(10) 0.114(9) 0.006(4) 0.048(5) 0.006(4)
C100 0.120(10) 0.118(10) 0.115(10) 0.010(4) 0.049(5) 0.005(4)
C101 0.040(11) 0.066(10) 0.26(3) 0.060(12) 0.036(16) 0.017(8)
C102 0.077(15) 0.123(15) 0.131(19) 0.051(11) 0.061(13) 0.038(12)
C103 0.113(5) 0.114(6) 0.113(5) 0.006(2) 0.048(3) 0.005(2)
C104 0.090(5) 0.090(5) 0.090(5) 0.004(2) 0.039(3) 0.004(2)
C105 0.069(11) 0.096(10) 0.140(11) -0.009(10) 0.076(6) 0.011(8)
C106 0.128(17) 0.100(12) 0.131(13) 0.029(6) 0.052(12) -0.020(15)
C107 0.133(7) 0.134(7) 0.133(6) 0.004(2) 0.057(3) 0.006(2)
C108 0.113(12) 0.081(9) 0.148(11) -0.010(6) 0.035(8) 0.014(7)
C109 0.087(16) 0.048(10) 0.149(12) 0.017(7) 0.012(12) -0.010(10)
C110 0.124(8) 0.124(8) 0.130(8) 0.001(4) 0.053(5) 0.009(4)
C111 0.148(10) 0.145(10) 0.149(10) 0.006(4) 0.060(6) 0.007(4)
C112 0.175(15) 0.175(15) 0.174(15) 0.009(4) 0.074(7) 0.006(4)
C113 0.123(10) 0.122(10) 0.123(10) 0.008(4) 0.051(5) 0.005(4)
C114 0.113(18) 0.048(10) 0.062(11) 0.004(9) 0.048(12) 0.016(11)
C115 0.113(17) 0.029(9) 0.086(14) 0.029(9) 0.044(13) 0.020(10)
C116 0.112(18) 0.052(11) 0.059(11) 0.009(9) 0.036(12) 0.008(11)
C117 0.074(13) 0.051(10) 0.073(12) 0.020(9) 0.038(11) 0.026(9)
C118 0.093(16) 0.068(13) 0.061(12) -0.004(9) 0.038(11) 0.004(11)
C119 0.132(19) 0.048(11) 0.047(10) 0.000(8) 0.026(11) 0.006(11)
C120 0.085(7) 0.083(7) 0.084(7) 0.003(4) 0.035(4) 0.008(4)
C121 0.064(12) 0.058(11) 0.084(13) -0.012(9) 0.039(11) -0.008(9)
C122 0.13(2) 0.045(11) 0.127(19) 0.010(11) 0.096(17) 0.016(12)
N1 0.067(10) 0.045(8) 0.070(10) 0.020(7) 0.032(8) 0.014(7)
N2 0.059(3) 0.057(3) 0.056(3) 0.0030(19) 0.0239(16) 0.0042(19)
N3 0.121(13) 0.017(6) 0.062(9) 0.015(6) 0.041(9) -0.005(7)
N4 0.087(7) 0.054(8) 0.029(5) 0.006(5) 0.021(4) 0.017(7)
N5 0.125(10) 0.054(6) 0.071(6) 0.017(4) 0.043(7) 0.009(6)
N7 0.096(12) 0.047(8) 0.056(9) -0.007(7) 0.034(9) -0.006(8)
N8 0.087(12) 0.059(9) 0.040(8) -0.002(6) 0.023(8) -0.003(8)
N9 0.070(11) 0.083(8) 0.139(10) -0.023(7) 0.049(7) 0.025(8)
N10 0.088(12) 0.047(8) 0.078(10) 0.010(7) 0.053(10) 0.012(8)
N11 0.082(11) 0.055(6) 0.066(7) 0.016(6) 0.035(7) 0.026(6)
N12 0.072(9) 0.055(10) 0.091(9) 0.009(7) 0.014(7) -0.010(7)
O1 0.081(9) 0.051(7) 0.070(8) -0.007(6) 0.028(7) -0.011(6)
O2 0.064(8) 0.050(7) 0.070(8) 0.024(6) 0.023(6) 0.026(6)
O3 0.083(9) 0.049(7) 0.082(9) -0.001(6) 0.042(7) -0.002(6)
O4 0.098(11) 0.069(9) 0.080(9) 0.013(7) 0.050(8) 0.032(8)
O5 0.113(5) 0.114(5) 0.114(5) 0.004(2) 0.048(3) 0.006(2)
O6 0.097(7) 0.088(8) 0.086(7) -0.009(6) 0.051(6) 0.004(5)
O7 0.116(15) 0.158(19) 0.137(15) 0.047(13) 0.088(13) 0.067(13)
O8 0.067(11) 0.140(17) 0.23(2) -0.115(17) 0.052(13) -0.004(11)
O9 0.101(12) 0.059(9) 0.095(11) 0.028(8) 0.044(10) 0.034(8)
O10 0.100(11) 0.067(9) 0.097(11) 0.009(8) 0.029(9) 0.047(8)
O11 0.088(3) 0.082(3) 0.089(3) 0.005(2) 0.036(2) 0.004(2)
O12 0.124(15) 0.070(11) 0.161(17) 0.050(11) 0.011(13) 0.037(10)
O13 0.084(10) 0.042(7) 0.087(9) 0.005(6) 0.031(8) 0.012(6)
O14 0.069(9) 0.045(7) 0.093(10) 0.000(6) 0.033(8) 0.004(6)
O15 0.078(9) 0.063(8) 0.062(7) 0.012(6) 0.032(7) 0.013(7)
O16 0.137(13) 0.045(7) 0.078(9) 0.022(6) 0.057(9) 0.013(8)
Pd1 0.0689(9) 0.0376(6) 0.0559(8) 0.0075(5) 0.0258(6) 0.0005(6)
Pd2 0.0641(8) 0.0322(6) 0.0549(7) 0.0093(5) 0.0281(6) 0.0077(5)
F1 0.147(11) 0.208(15) 0.049(6) 0.002(8) 0.053(7) 0.041(10)
F2 0.074(6) 0.042(5) 0.057(4) 0.002(4) 0.026(4) 0.013(4)
F3 0.139(10) 0.156(12) 0.064(7) -0.035(8) 0.041(7) -0.074(9)
F4 0.30(2) 0.066(8) 0.078(8) 0.034(7) 0.003(11) 0.005(8)
F5 0.206(10) 0.205(10) 0.205(10) 0.009(4) 0.092(5) 0.007(4)
F6 0.168(18) 0.156(18) 0.23(2) -0.031(16) 0.113(17) 0.007(15)
F7 0.170(14) 0.091(10) 0.141(12) 0.021(9) 0.104(11) 0.046(10)
F8 0.22(2) 0.065(11) 0.30(3) -0.015(14) -0.09(2) 0.042(13)
F9 0.27(3) 0.084(12) 0.21(2) -0.007(12) 0.127(19) 0.000(14)
F10 0.204(10) 0.202(10) 0.203(10) 0.014(4) 0.086(5) 0.003(4)
F11 0.098(13) 0.23(2) 0.34(3) 0.11(2) 0.128(17) 0.068(14)
F12 0.168(16) 0.095(12) 0.151(15) 0.043(10) 0.029(13) -0.022(11)

loop_
_atom_type_symbol
_atom_type_description
_atom_type_scat_dispersion_real
_atom_type_scat_dispersion_imag
_atom_type_scat_source
C C 0.0181 0.0091 'International Tables Vol C Tables 4.2.6.8 and 6.1.1.4'
H H 0.0000 0.0000 'International Tables Vol C Tables 4.2.6.8 and 6.1.1.4'
B B 0.0090 0.0039 'International Tables Vol C Tables 4.2.6.8 and 6.1.1.4'
F F 0.0727 0.0534 'International Tables Vol C Tables 4.2.6.8 and 6.1.1.4'
N N 0.0311 0.0180 'International Tables Vol C Tables 4.2.6.8 and 6.1.1.4'
O O 0.0492 0.0322 'International Tables Vol C Tables 4.2.6.8 and 6.1.1.4'
Pd Pd 0.1215 3.9337 'International Tables Vol C Tables 4.2.6.8 and 6.1.1.4'

loop_
_geom_angle_atom_site_label_1
_geom_angle_atom_site_label_2
_geom_angle_atom_site_label_3
_geom_angle
_geom_angle_site_symmetry_1
_geom_angle_site_symmetry_3
_geom_angle_publ_flag
F2 B1 F1 109.9(15) . . ?
F2 B1 F3 111(2) . . ?
F3 B1 F1 100.2(19) . . ?
F4 B1 F1 110(2) . . ?
F4 B1 F2 115.7(19) . . ?
F4 B1 F3 108.6(18) . . ?
F9 B2 F10 115(3) . . ?
F9 B2 F11 108(3) . . ?
F10 B2 F11 107(3) . . ?
F12 B2 F9 110(3) . . ?
F12 B2 F10 104(3) . . ?
F12 B2 F11 114(3) . . ?
F6 B3 F5 107(4) . . ?
F6 B3 F7 112(4) . . ?
F7 B3 F5 89(3) . . ?
F8 B3 F5 121(4) . . ?
F8 B3 F6 114(4) . . ?
F8 B3 F7 110(4) . . ?
C1 C2 H2 120.0 . . ?
C1 C2 C3 120.0 . . ?
C3 C2 H2 120.0 . . ?
C2 C1 H1 120.0 . . ?
C2 C1 N6 120.0 . . ?
N6 C1 H1 120.0 . . ?
C1 N6 Pd1 121.8(6) . . ?
C5 N6 C1 120.0 . . ?
C5 N6 Pd1 118.2(6) . . ?
N6 C5 H5 120.0 . . ?
N6 C5 C4 120.0 . . ?
C4 C5 H5 120.0 . . ?
C5 C4 C3 120.0 . . ?
C5 C4 C6 121.1(11) . . ?
C3 C4 C6 118.9(11) . . ?
C2 C3 H3 120.0 . . ?
C4 C3 C2 120.0 . . ?
C4 C3 H3 120.0 . . ?
C7 C6 C4 173(2) . . ?
C6 C7 C8 172(2) . . ?
C9 C8 C7 120.3(17) . . ?
C13 C8 C7 125.6(18) . . ?
C13 C8 C9 114.1(17) . . ?
C8 C9 H9 117.9 . . ?
C10 C9 C8 124(2) . . ?
C10 C9 H9 117.9 . . ?
C9 C10 H10 117.3 . . ?
C9 C10 C11 125(2) . . ?
C11 C10 H10 117.3 . . ?
C10 C11 H11 123.5 . . ?
C10 C11 C12 112.9(17) . . ?
C12 C11 H11 123.5 . . ?
C13 C12 C11 118.3(17) . . ?
C13 C12 C14 123.9(18) . . ?
C14 C12 C11 117.8(16) . . ?
C8 C13 C12 124.3(18) . . ?
C8 C13 O13 125.6(17) . . ?
C12 C13 O13 110.1(16) . . ?
C15 C14 C12 177.7(18) . . ?
C14 C15 C16 172(3) . . ?
C15 C16 C20 119.7(17) . . ?
C17 C16 C15 122.4(19) . . ?
C17 C16 C20 117.9(17) . . ?
C16 C17 H17 121.5 . . ?
C16 C17 C18 117(2) . . ?
C18 C17 H17 121.5 . . ?
C17 C18 H18 117.5 . . ?
C19 C18 C17 125(2) . . ?
C19 C18 H18 117.5 . . ?
C18 C19 H19 120.1 . . ?
C18 C19 N4 119.8(18) . . ?
N4 C19 H19 120.1 . . ?
C16 C20 H20 117.3 . . ?
N4 C20 C16 125.4(17) . . ?
N4 C20 H20 117.3 . . ?
C22 C21 H21 121.0 . . ?
N5 C21 H21 121.0 . . ?
N5 C21 C22 118(2) . . ?
C21 C22 H22 119.5 . . ?
C23 C22 C21 121.0(19) . . ?
C23 C22 H22 119.5 . . ?
C22 C23 H23 122.3 . . ?
C24 C23 C22 115(2) . . ?
C24 C23 H23 122.3 . . ?
C25 C24 C23 121(2) . . ?
C25 C24 C26 121.8(19) . . ?
C26 C24 C23 117(2) . . ?
O2 C025 C034 113.5(16) . . ?
O3 C025 C034 120.2(17) . . ?
O3 C025 O2 126.2(19) . . ?
C24 C25 H25 119.0 . . ?
N5 C25 C24 122.1(19) . . ?
N5 C25 H25 119.0 . . ?
C27 C26 C24 175(3) . . ?
C26 C27 C28 178(2) . . ?
C29 C28 C27 118.1(18) . . ?
C33 C28 C27 127(2) . . ?
C33 C28 C29 115(2) . . ?
C28 C29 H29 118.9 . . ?
C30 C29 C28 122.1(19) . . ?
C30 C29 H29 118.9 . . ?
C29 C30 H30 121.6 . . ?
C29 C30 C31 117(2) . . ?
C31 C30 H30 121.6 . . ?
C30 C31 H31 120.8 . . ?
C30 C31 C32 118(2) . . ?
C32 C31 H31 120.8 . . ?
C33 C32 C31 118(2) . . ?
C33 C32 C34 129(2) . . ?
C34 C32 C31 112.5(19) . . ?
C28 C33 O11 104.3(19) . . ?
C32 C33 C28 129(2) . . ?
C32 C33 O11 123(2) . . ?
C35 C34 C32 171(3) . . ?
C025 C034 H03A 108.4 . . ?
C025 C034 H03B 108.4 . . ?
H03A C034 H03B 107.5 . . ?
O1 C034 C025 115.4(16) . . ?
O1 C034 H03A 108.4 . . ?
O1 C034 H03B 108.4 . . ?
C34 C35 C36 173(2) . . ?
C35 C36 C40 111.2(19) . . ?
C37 C36 C35 131.1(19) . . ?
C37 C36 C40 117.7(17) . . ?
C36 C37 H37 121.5 . . ?
C38 C37 C36 117.0(19) . . ?
C38 C37 H37 121.5 . . ?
C37 C38 H38 116.5 . . ?
C37 C38 C39 127(2) . . ?
C39 C38 H38 116.5 . . ?
C38 C39 H39 120.1 . . ?
C38 C39 N3 119.9(19) . . ?
N3 C39 H39 120.1 . . ?
C36 C40 H40 120.3 . . ?
N3 C40 C36 119.4(18) . . ?
N3 C40 H40 120.3 . . ?
C42 C41 H41 120.5 . . ?
C42 C41 N1 119.0(18) . . ?
N1 C41 H41 120.5 . . ?
C41 C42 H42 121.2 . . ?
C43 C42 C41 117.5(18) . . ?
C43 C42 H42 121.2 . . ?
C42 C43 H43 116.9 . . ?
C44 C43 C42 126.2(19) . . ?
C44 C43 H43 116.9 . . ?
C43 C44 C45 116.6(17) . . ?
C43 C44 C46 128.6(17) . . ?
C45 C44 C46 114.5(16) . . ?
C44 C45 H45 120.8 . . ?
N1 C45 C44 118.4(16) . . ?
N1 C45 H45 120.8 . . ?
C47 C46 C44 175(2) . . ?
C46 C47 C48 176(2) . . ?
C49 C48 C47 122.0(17) . . ?
C49 C48 C53 119.4(19) . . ?
C53 C48 C47 117.9(17) . . ?
C48 C49 H49 119.1 . . ?
C50 C49 C48 121.8(18) . . ?
C50 C49 H49 119.1 . . ?
C49 C50 H50 121.3 . . ?
C49 C50 C51 117.3(17) . . ?
C51 C50 H50 121.3 . . ?
C50 C51 H51 118.7 . . ?
C50 C51 C52 122.6(18) . . ?
C52 C51 H51 118.7 . . ?
C53 C52 C51 115.2(16) . . ?
C53 C52 C54 127.5(17) . . ?
C54 C52 C51 116.7(18) . . ?
C48 C53 C52 122.9(18) . . ?
O1 C53 C48 111.8(16) . . ?
O1 C53 C52 125.2(16) . . ?
C55 C54 C52 172(2) . . ?
C54 C55 C56 175(2) . . ?
C57 C56 C55 122.1(17) . . ?
C57 C56 C60 117.4(16) . . ?
C60 C56 C55 120.4(16) . . ?
C56 C57 H57 118.8 . . ?
N7 C57 C56 122.5(16) . . ?
N7 C57 H57 118.8 . . ?
C59 C58 H58 119.7 . . ?
N7 C58 H58 119.7 . . ?
N7 C58 C59 120.6(18) . . ?
C58 C59 H59 120.3 . . ?
C60 C59 C58 119.3(17) . . ?
C60 C59 H59 120.3 . . ?
C56 C60 H60 120.1 . . ?
C59 C60 C56 119.8(16) . . ?
C59 C60 H60 120.1 . . ?
C62 C61 H61 119.4 . . ?
N2 C61 H61 119.4 . . ?
N2 C61 C62 121.3(17) . . ?
C61 C62 H62 121.7 . . ?
C63 C62 C61 116.5(18) . . ?
C63 C62 H62 121.7 . . ?
C62 C63 H63 118.6 . . ?
C64 C63 C62 122.8(18) . . ?
C64 C63 H63 118.6 . . ?
C63 C64 C65 119.2(18) . . ?
C63 C64 C66 124.7(19) . . ?
C65 C64 C66 116.1(18) . . ?
C64 C65 H65 118.1 . . ?
N2 C65 C64 123.9(17) . . ?
N2 C65 H65 118.1 . . ?
C67 C66 C64 176(2) . . ?
C66 C67 C68 173(3) . . ?
C67 C68 C69 122(2) . . ?
C67 C68 C73 125(2) . . ?
C69 C68 C73 113.0(17) . . ?
C68 C69 H69 118.1 . . ?
C70 C69 C68 123.8(18) . . ?
C70 C69 H69 118.1 . . ?
C69 C70 H70 118.7 . . ?
C69 C70 C71 122.5(18) . . ?
C71 C70 H70 118.7 . . ?
C70 C71 H71 121.6 . . ?
C70 C71 C72 116.8(19) . . ?
C72 C71 H71 121.6 . . ?
C73 C72 C71 123(2) . . ?
C73 C72 C74 121(2) . . ?
C74 C72 C71 115(2) . . ?
C72 C73 C68 120.4(18) . . ?
C72 C73 O5 137(2) . . ?
O5 C73 C68 102.1(18) . . ?
C75 C74 C72 170(3) . . ?
C74 C75 C76 173(3) . . ?
C77 C76 C75 121(2) . . ?
C77 C76 C80 116(2) . . ?
C80 C76 C75 123(2) . . ?
C76 C77 H77 119.3 . . ?
N8 C77 C76 121.3(19) . . ?
N8 C77 H77 119.3 . . ?
C79 C78 H78 120.7 . . ?
C79 C78 N8 119(2) . . ?
N8 C78 H78 120.7 . . ?
C78 C79 H79 120.5 . . ?
C80 C79 C78 119(2) . . ?
C80 C79 H79 120.5 . . ?
C76 C80 H80 118.5 . . ?
C79 C80 C76 123(3) . . ?
C79 C80 H80 118.5 . . ?
H81A C81 H81B 106.9 . . ?
C82 C81 H81A 107.4 . . ?
C82 C81 H81B 107.4 . . ?
O13 C81 H81A 107.4 . . ?
O13 C81 H81B 107.4 . . ?
O13 C81 C82 119.8(19) . . ?
O14 C82 C81 125(2) . . ?
O14 C82 O15 124.2(19) . . ?
O15 C82 C81 110(2) . . ?
C84 C83 H83 110.0 . . ?
C84 C83 C87 111.4(18) . . ?
C87 C83 H83 110.0 . . ?
O15 C83 H83 110.0 . . ?
O15 C83 C84 106.6(13) . . ?
O15 C83 C87 108.8(14) . . ?
C83 C84 H84A 109.7 . . ?
C83 C84 H84B 109.7 . . ?
C83 C84 C85 109.7(16) . . ?
H84A C84 H84B 108.2 . . ?
C85 C84 H84A 109.7 . . ?
C85 C84 H84B 109.7 . . ?
C88 C85 C84 113.4(18) . . ?
C88 C85 C89 114.0(17) . . ?
C89 C85 C84 106.5(16) . . ?
N11 C85 C84 108.3(15) . . ?
N11 C85 C88 108.5(16) . . ?
N11 C85 C89 105.8(15) . . ?
C90 C86 C87 105.7(16) . . ?
C90 C86 C91 112.7(18) . . ?
C90 C86 N11 109.4(15) . . ?
C91 C86 C87 111.1(16) . . ?
C91 C86 N11 109.6(16) . . ?
N11 C86 C87 108.1(15) . . ?
C83 C87 C86 110.9(14) . . ?
C83 C87 H87A 109.5 . . ?
C83 C87 H87B 109.5 . . ?
C86 C87 H87A 109.5 . . ?
C86 C87 H87B 109.5 . . ?
H87A C87 H87B 108.1 . . ?
C85 C88 H88A 109.5 . . ?
C85 C88 H88B 109.5 . . ?
C85 C88 H88C 109.5 . . ?
H88A C88 H88B 109.5 . . ?
H88A C88 H88C 109.5 . . ?
H88B C88 H88C 109.5 . . ?
C85 C89 H89A 109.5 . . ?
C85 C89 H89B 109.5 . . ?
C85 C89 H89C 109.5 . . ?
H89A C89 H89B 109.5 . . ?
H89A C89 H89C 109.5 . . ?
H89B C89 H89C 109.5 . . ?
C86 C90 H90A 109.5 . . ?
C86 C90 H90B 109.5 . . ?
C86 C90 H90C 109.5 . . ?
H90A C90 H90B 109.5 . . ?
H90A C90 H90C 109.5 . . ?
H90B C90 H90C 109.5 . . ?
C86 C91 H91A 109.5 . . ?
C86 C91 H91B 109.5 . . ?
C86 C91 H91C 109.5 . . ?
H91A C91 H91B 109.5 . . ?
H91A C91 H91C 109.5 . . ?
H91B C91 H91C 109.5 . . ?
H92A C92 H92B 107.5 . . ?
C93 C92 H92A 108.5 . . ?
C93 C92 H92B 108.5 . . ?
O11 C92 H92A 108.5 . . ?
O11 C92 H92B 108.5 . . ?
O11 C92 C93 115(2) . . ?
O9 C93 C92 131(2) . . ?
O9 C93 O10 122(2) . . ?
O10 C93 C92 107(2) . . ?
C95 C94 H94 111.5 . . ?
C95 C94 C98 108.2(18) . . ?
C95 C94 O10 110.5(19) . . ?
C98 C94 H94 111.5 . . ?
O10 C94 H94 111.5 . . ?
O10 C94 C98 103.2(17) . . ?
C94 C95 H95 122.3 . . ?
C94 C95 C96 115(2) . . ?
C96 C95 H95 122.3 . . ?
C101 C96 C95 108.9(15) . . ?
C101 C96 C102 114.9(19) . . ?
C101 C96 N12 117(2) . . ?
C102 C96 C95 102(2) . . ?
N12 C96 C95 102.6(15) . . ?
N12 C96 C102 110.3(16) . . ?
C98 C97 C99 114(2) . . ?
C98 C97 C100 113(2) . . ?
C100 C97 C99 104(2) . . ?
N12 C97 C98 111.5(19) . . ?
N12 C97 C99 109(2) . . ?
N12 C97 C100 104(2) . . ?
C94 C98 H98A 108.9 . . ?
C94 C98 H98B 108.9 . . ?
C97 C98 C94 113.5(18) . . ?
C97 C98 H98A 108.9 . . ?
C97 C98 H98B 108.9 . . ?
H98A C98 H98B 107.7 . . ?
C97 C99 H99A 109.5 . . ?
C97 C99 H99B 109.5 . . ?
C97 C99 H99C 109.5 . . ?
H99A C99 H99B 109.5 . . ?
H99A C99 H99C 109.5 . . ?
H99B C99 H99C 109.5 . . ?
C97 C100 H10A 109.5 . . ?
C97 C100 H10B 109.5 . . ?
C97 C100 H10C 109.5 . . ?
H10A C100 H10B 109.5 . . ?
H10A C100 H10C 109.5 . . ?
H10B C100 H10C 109.5 . . ?
C96 C101 H10D 109.5 . . ?
C96 C101 H10E 109.5 . . ?
C96 C101 H10F 109.5 . . ?
H10D C101 H10E 109.5 . . ?
H10D C101 H10F 109.5 . . ?
H10E C101 H10F 109.5 . . ?
C96 C102 H10G 109.5 . . ?
C96 C102 H10H 109.5 . . ?
C96 C102 H10I 109.5 . . ?
H10G C102 H10H 109.5 . . ?
H10G C102 H10I 109.5 . . ?
H10H C102 H10I 109.5 . . ?
H10J C103 H10K 108.0 . . ?
C104 C103 H10J 109.4 . . ?
C104 C103 H10K 109.4 . . ?
O5 C103 H10J 109.4 . . ?
O5 C103 H10K 109.4 . . ?
O5 C103 C104 111(2) . . ?
O6 C104 C103 123(2) . . ?
O6 C104 O7 127(2) . . ?
O7 C104 C103 109(2) . . ?
C106 C105 H105 111.4 . . ?
C109 C105 H105 111.4 . . ?
C109 C105 C106 106.5(19) . . ?
C109 C105 O6 108(2) . . ?
O6 C105 H105 111.4 . . ?
O6 C105 C106 108(2) . . ?
C105 C106 H10L 110.3 . . ?
C105 C106 H10M 110.3 . . ?
H10L C106 H10M 108.5 . . ?
C107 C106 C105 107(2) . . ?
C107 C106 H10L 110.3 . . ?
C107 C106 H10M 110.3 . . ?
C106 C107 C113 102(3) . . ?
C112 C107 C106 104(3) . . ?
C112 C107 C113 93.2(18) . . ?
N9 C107 C106 111(2) . . ?
N9 C107 C112 134(3) . . ?
N9 C107 C113 107(2) . . ?
C110 C108 C109 114(2) . . ?
C111 C108 C109 110(3) . . ?
C111 C108 C110 114(3) . . ?
N9 C108 C109 111(2) . . ?
N9 C108 C110 103(2) . . ?
N9 C108 C111 105(2) . . ?
C105 C109 C108 109(3) . . ?
C105 C109 H10N 109.9 . . ?
C105 C109 H10O 109.9 . . ?
C108 C109 H10N 109.9 . . ?
C108 C109 H10O 109.9 . . ?
H10N C109 H10O 108.3 . . ?
C108 C110 H11A 109.5 . . ?
C108 C110 H11B 109.5 . . ?
C108 C110 H11C 109.5 . . ?
H11A C110 H11B 109.5 . . ?
H11A C110 H11C 109.5 . . ?
H11B C110 H11C 109.5 . . ?
C108 C111 H11D 109.5 . . ?
C108 C111 H11E 109.5 . . ?
C108 C111 H11F 109.5 . . ?
H11D C111 H11E 109.5 . . ?
H11D C111 H11F 109.5 . . ?
H11E C111 H11F 109.5 . . ?
C107 C112 H11G 109.5 . . ?
C107 C112 H11H 109.5 . . ?
C107 C112 H11I 109.5 . . ?
H11G C112 H11H 109.5 . . ?
H11G C112 H11I 109.5 . . ?
H11H C112 H11I 109.5 . . ?
C107 C113 H11J 109.5 . . ?
C107 C113 H11K 109.5 . . ?
C107 C113 H11L 109.5 . . ?
H11J C113 H11K 109.5 . . ?
H11J C113 H11L 109.5 . . ?
H11K C113 H11L 109.5 . . ?
C115 C114 H114 109.6 . . ?
C118 C114 H114 109.6 . . ?
C118 C114 C115 113.3(16) . . ?
C118 C114 O2 109.0(15) . . ?
O2 C114 H114 109.6 . . ?
O2 C114 C115 105.8(17) . . ?
C114 C115 H11M 109.2 . . ?
C114 C115 H11N 109.2 . . ?
H11M C115 H11N 107.9 . . ?
C116 C115 C114 112.0(18) . . ?
C116 C115 H11M 109.2 . . ?
C116 C115 H11N 109.2 . . ?
C115 C116 C119 106.9(18) . . ?
C115 C116 C120 108.1(16) . . ?
C119 C116 C120 111.9(16) . . ?
N10 C116 C115 107.3(16) . . ?
N10 C116 C119 111.7(17) . . ?
N10 C116 C120 110.7(17) . . ?
C118 C117 C121 107.9(15) . . ?
C122 C117 C118 112.2(16) . . ?
C122 C117 C121 113.0(17) . . ?
N10 C117 C118 107.2(16) . . ?
N10 C117 C121 107.1(15) . . ?
N10 C117 C122 109.2(16) . . ?
C114 C118 C117 112.6(16) . . ?
C114 C118 H11O 109.1 . . ?
C114 C118 H11P 109.1 . . ?
C117 C118 H11O 109.1 . . ?
C117 C118 H11P 109.1 . . ?
H11O C118 H11P 107.8 . . ?
C116 C119 H11Q 109.5 . . ?
C116 C119 H11R 109.5 . . ?
C116 C119 H11S 109.5 . . ?
H11Q C119 H11R 109.5 . . ?
H11Q C119 H11S 109.5 . . ?
H11R C119 H11S 109.5 . . ?
C116 C120 H12A 109.5 . . ?
C116 C120 H12B 109.5 . . ?
C116 C120 H12C 109.5 . . ?
H12A C120 H12B 109.5 . . ?
H12A C120 H12C 109.5 . . ?
H12B C120 H12C 109.5 . . ?
C117 C121 H12D 109.5 . . ?
C117 C121 H12E 109.5 . . ?
C117 C121 H12F 109.5 . . ?
H12D C121 H12E 109.5 . . ?
H12D C121 H12F 109.5 . . ?
H12E C121 H12F 109.5 . . ?
C117 C122 H12G 109.5 . . ?
C117 C122 H12H 109.5 . . ?
C117 C122 H12I 109.5 . . ?
H12G C122 H12H 109.5 . . ?
H12G C122 H12I 109.5 . . ?
H12H C122 H12I 109.5 . . ?
C41 N1 Pd2 118.0(12) . . ?
C45 N1 C41 121.6(15) . . ?
C45 N1 Pd2 120.0(12) . . ?
C61 N2 Pd2 119.1(12) . . ?
C65 N2 C61 116.0(15) . . ?
C65 N2 Pd2 124.6(12) . . ?
C39 N3 Pd2 118.4(10) . . ?
C40 N3 C39 118.3(15) . . ?
C40 N3 Pd2 123.2(13) . . ?
C19 N4 Pd2 119.6(11) . . ?
C20 N4 C19 113.8(16) . . ?
C20 N4 Pd2 126.4(12) . . ?
C21 N5 C25 121.7(18) . . ?
C21 N5 Pd1 119.8(15) . . ?
C25 N5 Pd1 118.4(12) . . ?
C57 N7 C58 120.1(17) . . ?
C57 N7 Pd1 120.0(12) . . ?
C58 N7 Pd1 119.8(13) . . ?
C77 N8 C78 121.3(19) . . ?
C77 N8 Pd1 118.1(13) . . ?
C78 N8 Pd1 120.3(13) . . ?
C107 N9 C108 120(2) . . ?
O8 N9 C107 116(3) . . ?
O8 N9 C108 119(2) . . ?
C116 N10 C117 126.4(15) . . ?
O4 N10 C116 114.6(16) . . ?
O4 N10 C117 113.1(15) . . ?
C86 N11 C85 123.1(15) . . ?
O16 N11 C85 115.5(15) . . ?
O16 N11 C86 116.0(14) . . ?
C97 N12 C96 123.1(15) . . ?
O12 N12 C96 109.4(18) . . ?
O12 N12 C97 119(2) . . ?
C53 O1 C034 123.3(15) . . ?
C025 O2 C114 117.5(14) . . ?
C103 O5 C73 124(2) . . ?
C104 O6 C105 118.5(18) . . ?
C104 O7 H7 109.5 . . ?
C93 O10 C94 119.0(17) . . ?
C92 O11 C33 114.0(19) . . ?
C81 O13 C13 126.2(16) . . ?
C82 O15 C83 116.9(16) . . ?
N6 Pd1 N5 88.2(7) . . ?
N6 Pd1 N7 89.6(6) . . ?
N6 Pd1 N8 177.2(5) . . ?
N5 Pd1 N7 177.3(7) . . ?
N5 Pd1 N8 89.1(7) . . ?
N8 Pd1 N7 93.1(6) . . ?
N2 Pd2 N1 92.1(6) . . ?
N2 Pd2 N3 86.8(6) . . ?
N2 Pd2 N4 178.7(6) . . ?
N3 Pd2 N1 178.2(7) . . ?
N4 Pd2 N1 89.1(6) . . ?
N4 Pd2 N3 92.0(6) . . ?

loop_
_geom_bond_atom_site_label_1
_geom_bond_atom_site_label_2
_geom_bond_distance
_geom_bond_site_symmetry_2
_geom_bond_publ_flag
B1 F1 1.42(3) . ?
B1 F2 1.33(2) . ?
B1 F3 1.36(3) . ?
B1 F4 1.33(2) . ?
B2 F9 1.39(4) . ?
B2 F10 1.47(4) . ?
B2 F11 1.50(4) . ?
B2 F12 1.29(4) . ?
B3 F5 1.49(5) . ?
B3 F6 1.34(5) . ?
B3 F7 1.37(5) . ?
B3 F8 1.13(5) . ?
C2 H2 0.9300 . ?
C2 C1 1.3900 . ?
C2 C3 1.3900 . ?
C1 H1 0.9300 . ?
C1 N6 1.3900 . ?
N6 C5 1.3900 . ?
N6 Pd1 2.001(8) . ?
C5 H5 0.9300 . ?
C5 C4 1.3900 . ?
C4 C3 1.3900 . ?
C4 C6 1.46(2) . ?
C3 H3 0.9300 . ?
C6 C7 1.19(2) . ?
C7 C8 1.42(2) . ?
C8 C9 1.40(3) . ?
C8 C13 1.37(2) . ?
C9 H9 0.9300 . ?
C9 C10 1.25(2) . ?
C10 H10 0.9300 . ?
C10 C11 1.41(2) . ?
C11 H11 0.9300 . ?
C11 C12 1.47(3) . ?
C12 C13 1.38(2) . ?
C12 C14 1.43(3) . ?
C13 O13 1.40(2) . ?
C14 C15 1.18(2) . ?
C15 C16 1.42(3) . ?
C16 C17 1.37(3) . ?
C16 C20 1.42(2) . ?
C17 H17 0.9300 . ?
C17 C18 1.37(3) . ?
C18 H18 0.9300 . ?
C18 C19 1.32(3) . ?
C19 H19 0.9300 . ?
C19 N4 1.46(2) . ?
C20 H20 0.9300 . ?
C20 N4 1.34(2) . ?
C21 H21 0.9300 . ?
C21 C22 1.44(3) . ?
C21 N5 1.34(2) . ?
C22 H22 0.9300 . ?
C22 C23 1.42(3) . ?
C23 H23 0.9300 . ?
C23 C24 1.41(3) . ?
C24 C25 1.37(3) . ?
C24 C26 1.39(3) . ?
C025 C034 1.55(3) . ?
C025 O2 1.33(2) . ?
C025 O3 1.21(2) . ?
C25 H25 0.9300 . ?
C25 N5 1.34(3) . ?
C26 C27 1.21(3) . ?
C27 C28 1.46(3) . ?
C28 C29 1.40(3) . ?
C28 C33 1.33(3) . ?
C29 H29 0.9300 . ?
C29 C30 1.41(3) . ?
C30 H30 0.9300 . ?
C30 C31 1.42(3) . ?
C31 H31 0.9300 . ?
C31 C32 1.42(3) . ?
C32 C33 1.29(3) . ?
C32 C34 1.42(3) . ?
C33 O11 1.51(3) . ?
C34 C35 1.23(3) . ?
C034 H03A 0.9700 . ?
C034 H03B 0.9700 . ?
C034 O1 1.40(2) . ?
C35 C36 1.44(3) . ?
C36 C37 1.35(3) . ?
C36 C40 1.50(3) . ?
C37 H37 0.9300 . ?
C37 C38 1.29(3) . ?
C38 H38 0.9300 . ?
C38 C39 1.31(3) . ?
C39 H39 0.9300 . ?
C39 N3 1.36(2) . ?
C40 H40 0.9300 . ?
C40 N3 1.32(2) . ?
C41 H41 0.9300 . ?
C41 C42 1.39(3) . ?
C41 N1 1.40(2) . ?
C42 H42 0.9300 . ?
C42 C43 1.33(3) . ?
C43 H43 0.9300 . ?
C43 C44 1.30(2) . ?
C44 C45 1.48(2) . ?
C44 C46 1.47(3) . ?
C45 H45 0.9300 . ?
C45 N1 1.31(2) . ?
C46 C47 1.16(2) . ?
C47 C48 1.43(3) . ?
C48 C49 1.39(2) . ?
C48 C53 1.38(2) . ?
C49 H49 0.9300 . ?
C49 C50 1.37(3) . ?
C50 H50 0.9300 . ?
C50 C51 1.42(2) . ?
C51 H51 0.9300 . ?
C51 C52 1.42(2) . ?
C52 C53 1.39(3) . ?
C52 C54 1.39(2) . ?
C53 O1 1.37(2) . ?
C54 C55 1.19(2) . ?
C55 C56 1.47(2) . ?
C56 C57 1.36(2) . ?
C56 C60 1.39(2) . ?
C57 H57 0.9300 . ?
C57 N7 1.30(2) . ?
C58 H58 0.9300 . ?
C58 C59 1.38(3) . ?
C58 N7 1.31(2) . ?
C59 H59 0.9300 . ?
C59 C60 1.32(3) . ?
C60 H60 0.9300 . ?
C61 H61 0.9300 . ?
C61 C62 1.45(3) . ?
C61 N2 1.39(2) . ?
C62 H62 0.9300 . ?
C62 C63 1.39(3) . ?
C63 H63 0.9300 . ?
C63 C64 1.30(3) . ?
C64 C65 1.40(2) . ?
C64 C66 1.50(3) . ?
C65 H65 0.9300 . ?
C65 N2 1.36(2) . ?
C66 C67 1.15(3) . ?
C67 C68 1.38(3) . ?
C68 C69 1.44(3) . ?
C68 C73 1.49(3) . ?
C69 H69 0.9300 . ?
C69 C70 1.30(2) . ?
C70 H70 0.9300 . ?
C70 C71 1.36(3) . ?
C71 H71 0.9300 . ?
C71 C72 1.44(3) . ?
C72 C73 1.29(3) . ?
C72 C74 1.42(3) . ?
C73 O5 1.40(2) . ?
C74 C75 1.16(3) . ?
C75 C76 1.52(3) . ?
C76 C77 1.39(3) . ?
C76 C80 1.40(3) . ?
C77 H77 0.9300 . ?
C77 N8 1.32(2) . ?
C78 H78 0.9300 . ?
C78 C79 1.37(3) . ?
C78 N8 1.38(2) . ?
C79 H79 0.9300 . ?
C79 C80 1.32(3) . ?
C80 H80 0.9300 . ?
C81 H81A 0.9700 . ?
C81 H81B 0.9700 . ?
C81 C82 1.50(3) . ?
C81 O13 1.31(2) . ?
C82 O14 1.19(2) . ?
C82 O15 1.35(2) . ?
C83 H83 0.9800 . ?
C83 C84 1.53(3) . ?
C83 C87 1.54(3) . ?
C83 O15 1.490(19) . ?
C84 H84A 0.9700 . ?
C84 H84B 0.9700 . ?
C84 C85 1.57(3) . ?
C85 C88 1.56(3) . ?
C85 C89 1.57(3) . ?
C85 N11 1.56(3) . ?
C86 C87 1.55(2) . ?
C86 C90 1.46(3) . ?
C86 C91 1.47(3) . ?
C86 N11 1.51(2) . ?
C87 H87A 0.9700 . ?
C87 H87B 0.9700 . ?
C88 H88A 0.9600 . ?
C88 H88B 0.9600 . ?
C88 H88C 0.9600 . ?
C89 H89A 0.9600 . ?
C89 H89B 0.9600 . ?
C89 H89C 0.9600 . ?
C90 H90A 0.9600 . ?
C90 H90B 0.9600 . ?
C90 H90C 0.9600 . ?
C91 H91A 0.9600 . ?
C91 H91B 0.9600 . ?
C91 H91C 0.9600 . ?
C92 H92A 0.9700 . ?
C92 H92B 0.9700 . ?
C92 C93 1.49(3) . ?
C92 O11 1.407(10) . ?
C93 O9 1.10(2) . ?
C93 O10 1.37(2) . ?
C94 H94 0.9800 . ?
C94 C95 1.38(3) . ?
C94 C98 1.59(3) . ?
C94 O10 1.46(2) . ?
C95 H95 0.9300 . ?
C95 C96 1.61(3) . ?
C96 C101 1.51(3) . ?
C96 C102 1.57(3) . ?
C96 N12 1.56(3) . ?
C97 C98 1.48(3) . ?
C97 C99 1.52(3) . ?
C97 C100 1.50(3) . ?
C97 N12 1.45(3) . ?
C98 H98A 0.9700 . ?
C98 H98B 0.9700 . ?
C99 H99A 0.9600 . ?
C99 H99B 0.9600 . ?
C99 H99C 0.9600 . ?
C100 H10A 0.9600 . ?
C100 H10B 0.9600 . ?
C100 H10C 0.9600 . ?
C101 H10D 0.9600 . ?
C101 H10E 0.9600 . ?
C101 H10F 0.9600 . ?
C102 H10G 0.9600 . ?
C102 H10H 0.9600 . ?
C102 H10I 0.9600 . ?
C103 H10J 0.9700 . ?
C103 H10K 0.9700 . ?
C103 C104 1.510(10) . ?
C103 O5 1.388(10) . ?
C104 O6 1.18(3) . ?
C104 O7 1.29(3) . ?
C105 H105 0.9800 . ?
C105 C106 1.57(4) . ?
C105 C109 1.43(3) . ?
C105 O6 1.45(3) . ?
C106 H10L 0.9700 . ?
C106 H10M 0.9700 . ?
C106 C107 1.55(4) . ?
C107 C112 1.521(10) . ?
C107 C113 1.65(4) . ?
C107 N9 1.41(3) . ?
C108 C109 1.54(4) . ?
C108 C110 1.529(10) . ?
C108 C111 1.47(4) . ?
C108 N9 1.45(3) . ?
C109 H10N 0.9700 . ?
C109 H10O 0.9700 . ?
C110 H11A 0.9600 . ?
C110 H11B 0.9600 . ?
C110 H11C 0.9600 . ?
C111 H11D 0.9600 . ?
C111 H11E 0.9600 . ?
C111 H11F 0.9600 . ?
C112 H11G 0.9600 . ?
C112 H11H 0.9600 . ?
C112 H11I 0.9600 . ?
C113 H11J 0.9600 . ?
C113 H11K 0.9600 . ?
C113 H11L 0.9600 . ?
C114 H114 0.9800 . ?
C114 C115 1.55(3) . ?
C114 C118 1.40(3) . ?
C114 O2 1.53(2) . ?
C115 H11M 0.9700 . ?
C115 H11N 0.9700 . ?
C115 C116 1.52(3) . ?
C116 C119 1.53(3) . ?
C116 C120 1.61(3) . ?
C116 N10 1.49(3) . ?
C117 C118 1.55(3) . ?
C117 C121 1.54(2) . ?
C117 C122 1.48(2) . ?
C117 N10 1.49(3) . ?
C118 H11O 0.9700 . ?
C118 H11P 0.9700 . ?
C119 H11Q 0.9600 . ?
C119 H11R 0.9600 . ?
C119 H11S 0.9600 . ?
C120 H12A 0.9600 . ?
C120 H12B 0.9600 . ?
C120 H12C 0.9600 . ?
C121 H12D 0.9600 . ?
C121 H12E 0.9600 . ?
C121 H12F 0.9600 . ?
C122 H12G 0.9600 . ?
C122 H12H 0.9600 . ?
C122 H12I 0.9600 . ?
N1 Pd2 2.036(13) . ?
N2 Pd2 1.945(15) . ?
N3 Pd2 2.011(12) . ?
N4 Pd2 1.945(16) . ?
N5 Pd1 2.021(16) . ?
N7 Pd1 2.064(15) . ?
N8 Pd1 2.039(17) . ?
N9 O8 1.28(2) . ?
N10 O4 1.347(18) . ?
N11 O16 1.260(18) . ?
N12 O12 1.31(2) . ?
O7 H7 0.8200 . ?

loop_
_smtbx_masks_void_nr
_smtbx_masks_void_average_x
_smtbx_masks_void_average_y
_smtbx_masks_void_average_z
_smtbx_masks_void_volume
_smtbx_masks_void_count_electrons
_smtbx_masks_void_content
1 0.000 -0.644 0.000 1551.5 398.0 ?
2 0.318 0.261 0.644 13.0 8.2 ?
3 0.682 0.739 0.356 13.0 7.3 ?
